data_4037024
loop_
_publ_author_name
'Ustrnul, Lukas'
'Babiak, Michal'
'Kulhanek, Petr'
'Sindelar, Vladimir'

_publ_section_title
;
 A Cucurbituril Derivative That Exhibits Cation-Modulated Self-Assembly.
;
_journal_issue 14
_journal_name_full 'The Journal of organic chemistry'
_journal_page_first 6075
_journal_page_last 6080
_journal_paper_doi 10.1021/acs.joc.6b01288
_journal_volume 81
_journal_year 2016
_chemical_formula_sum 'C42 H54 N20 O10'
_chemical_formula_weight 999.05
_space_group_crystal_system triclinic
_space_group_IT_number 2
_space_group_name_Hall '-P 1'
_space_group_name_H-M_alt 'P -1'
_atom_sites_solution_hydrogens geom
_audit_creation_method
;
by MiB
;
_cell_angle_alpha 85.372(2)
_cell_angle_beta 79.229(2)
_cell_angle_gamma 89.774(2)
_cell_formula_units_Z 4
_cell_length_a 12.8019(3)
_cell_length_b 18.7511(5)
_cell_length_c 26.0731(6)
_cell_measurement_reflns_used 17869
_cell_measurement_temperature 120(2)
_cell_measurement_theta_max 29.6330
_cell_measurement_theta_min 1.6020
_cell_volume 6128.1(3)
_computing_cell_refinement
;
CrysAlisPro, Agilent Technologies,
Version 1.171.37.35 (release 13-08-2014 CrysAlis171 .NET)
(compiled Aug 13 2014,18:06:01)
;
_computing_data_collection
;
CrystalClear-SM Expert 2.0 r15 (Rigaku, 2011)
;
_computing_data_reduction
;
CrysAlisPro, Agilent Technologies,
Version 1.171.37.35 (release 13-08-2014 CrysAlis171 .NET)
(compiled Aug 13 2014,18:06:01)
;
_computing_structure_refinement 'SHELXL-2014/7 (Sheldrick, 2014)'
_diffrn_ambient_temperature 120(2)
_diffrn_measured_fraction_theta_full 0.999
_diffrn_measured_fraction_theta_max 0.999
_diffrn_measurement_device_type 'AFC11 (Right): Eulerian 3 circle'
_diffrn_measurement_method 'Profile data from \w-scans'
_diffrn_radiation_type 'Molybdenum K\a'
_diffrn_radiation_wavelength 0.71075
_diffrn_reflns_av_R_equivalents 0.0481
_diffrn_reflns_av_unetI/netI 0.0581
_diffrn_reflns_Laue_measured_fraction_full 0.999
_diffrn_reflns_Laue_measured_fraction_max 0.999
_diffrn_reflns_limit_h_max 15
_diffrn_reflns_limit_h_min -15
_diffrn_reflns_limit_k_max 22
_diffrn_reflns_limit_k_min -22
_diffrn_reflns_limit_l_max 31
_diffrn_reflns_limit_l_min -31
_diffrn_reflns_number 59420
_diffrn_reflns_point_group_measured_fraction_full 0.999
_diffrn_reflns_point_group_measured_fraction_max 0.999
_diffrn_reflns_theta_full 25.242
_diffrn_reflns_theta_max 25.682
_diffrn_reflns_theta_min 1.595
_diffrn_source 'Rotating Anode MicroMax-007HF DW 1.2 kW'
_diffrn_standards_decay_% 0(infinity)
_diffrn_standards_interval_count infinity
_diffrn_standards_number 0
_exptl_absorpt_coefficient_mu 0.081
_exptl_absorpt_correction_T_max 1.00000
_exptl_absorpt_correction_T_min 0.83880
_exptl_absorpt_correction_type multi-scan
_exptl_absorpt_process_details
;
CrysAlisPro, Agilent Technologies,
Version 1.171.37.35 (release 13-08-2014 CrysAlis171 .NET)
(compiled Aug 13 2014,18:06:01)
Empirical absorption correction using spherical harmonics,
 implemented in SCALE3 ABSPACK scaling algorithm.
;
_exptl_crystal_colour colourless
_exptl_crystal_density_diffrn 1.083
_exptl_crystal_description prism
_exptl_crystal_F_000 2104
_exptl_crystal_size_max 0.170
_exptl_crystal_size_mid 0.140
_exptl_crystal_size_min 0.120
_refine_diff_density_max 0.569
_refine_diff_density_min -0.378
_refine_diff_density_rms 0.073
_refine_ls_extinction_method none
_refine_ls_goodness_of_fit_ref 1.029
_refine_ls_hydrogen_treatment constr
_refine_ls_matrix_type full
_refine_ls_number_parameters 1313
_refine_ls_number_reflns 23295
_refine_ls_number_restraints 1446
_refine_ls_restrained_S_all 1.001
_refine_ls_R_factor_all 0.0913
_refine_ls_R_factor_gt 0.0660
_refine_ls_shift/su_max 0.000
_refine_ls_shift/su_mean 0.000
_refine_ls_structure_factor_coef Fsqd
_refine_ls_weighting_details 'w=1/[\s^2^(Fo^2^)+(0.0899P)^2^+6.6842P] where P=(Fo^2^+2Fc^2^)/3'
_refine_ls_weighting_scheme calc
_refine_ls_wR_factor_gt 0.1717
_refine_ls_wR_factor_ref 0.1843
_reflns_Friedel_coverage 0.000
_reflns_number_gt 16699
_reflns_number_total 23295
_reflns_threshold_expression 'I > 2\s(I)'
_cod_data_source_file jo6b01288_si_003.cif
_cod_data_source_block Ustrnul_LU154E
_cod_database_code 4037024
_shelx_shelxl_version_number 2014/7
_shelx_space_group_comment
;
The symmetry employed for this shelxl refinement is uniquely defined
by the following loop, which should always be used as a source of
symmetry information in preference to the above space-group names.
They are only intended as comments.
;
_shelx_estimated_absorpt_t_min 0.986
_shelx_estimated_absorpt_t_max 0.990

loop_
_space_group_symop_operation_xyz
'x, y, z'
'-x, -y, -z'

loop_
_atom_site_label
_atom_site_type_symbol
_atom_site_fract_x
_atom_site_fract_y
_atom_site_fract_z
_atom_site_U_iso_or_equiv
_atom_site_adp_type
_atom_site_occupancy
_atom_site_site_symmetry_order
_atom_site_calc_flag
_atom_site_refinement_flags_posn
_atom_site_refinement_flags_adp
O1 O 1.16051(15) 0.66273(12) 0.28851(8) 0.0241(5) Uani 1 1 d . U
O2 O 0.71607(15) 0.59971(11) 0.23184(8) 0.0220(4) Uani 1 1 d . U
O3 O 1.26807(17) 0.60177(12) 0.17435(8) 0.0265(5) Uani 1 1 d . U
O4 O 0.85616(17) 0.54059(12) 0.12576(10) 0.0331(5) Uani 1 1 d . U
O5 O 1.28584(18) 0.43345(13) 0.20512(9) 0.0332(5) Uani 1 1 d . U
O6 O 0.87415(17) 0.37739(12) 0.14561(9) 0.0302(5) Uani 1 1 d . U
O7 O 1.1879(2) 0.3853(2) 0.33205(13) 0.0718(11) Uani 1 1 d . U
O8 O 0.76814(18) 0.33911(14) 0.27655(9) 0.0389(6) Uani 1 1 d . U
O9 O 1.09374(17) 0.53213(13) 0.37340(9) 0.0337(5) Uani 1 1 d . U
O10 O 0.68597(18) 0.48222(12) 0.32749(10) 0.0365(6) Uani 1 1 d . U
O11 O 0.65551(16) 0.77395(11) 0.29166(8) 0.0238(5) Uani 1 1 d . U
O12 O 0.21054(15) 0.84984(11) 0.23295(8) 0.0214(4) Uani 1 1 d . U
O13 O 0.59241(17) 0.88216(12) 0.37816(9) 0.0300(5) Uani 1 1 d . U
O14 O 0.19411(17) 0.95007(12) 0.32511(8) 0.0284(5) Uani 1 1 d . U
O15 O 0.68512(18) 1.02863(13) 0.32688(9) 0.0343(6) Uani 1 1 d . U
O16 O 0.26927(17) 1.10794(13) 0.27582(8) 0.0284(5) Uani 1 1 d . U
O17 O 0.79280(17) 1.01599(12) 0.20211(8) 0.0270(5) Uani 1 1 d . U
O18 O 0.38074(16) 1.08591(12) 0.14725(9) 0.0287(5) Uani 1 1 d . U
O19 O 0.76911(16) 0.85625(12) 0.17434(8) 0.0252(5) Uani 1 1 d . U
O20 O 0.35412(16) 0.93179(11) 0.12244(8) 0.0255(5) Uani 1 1 d . U
N1 N 0.97794(18) 0.66604(13) 0.31566(9) 0.0200(5) Uani 1 1 d . U
N2 N 0.80524(18) 0.64009(13) 0.29319(9) 0.0190(5) Uani 1 1 d . U
N3 N 0.87131(19) 0.66700(13) 0.20898(9) 0.0194(5) Uani 1 1 d . U
N4 N 1.04520(18) 0.69040(13) 0.23135(9) 0.0187(5) Uani 1 1 d . U
N5 N 1.13407(19) 0.66189(13) 0.14481(9) 0.0206(5) Uani 1 1 d . U
N6 N 0.96155(19) 0.63821(13) 0.12224(9) 0.0189(5) Uani 1 1 d . U
N7 N 1.02863(19) 0.53463(13) 0.08449(9) 0.0205(5) Uani 1 1 d . U
N8 N 1.20015(19) 0.55712(13) 0.10829(9) 0.0213(5) Uani 1 1 d . U
N9 N 1.2163(2) 0.42816(14) 0.13126(10) 0.0233(5) Uani 1 1 d . U
N10 N 1.04480(19) 0.40560(13) 0.10682(9) 0.0206(5) Uani 1 1 d . U
N11 N 1.00723(19) 0.31742(13) 0.17652(9) 0.0203(5) Uani 1 1 d . U
N12 N 1.1799(2) 0.33808(14) 0.19964(10) 0.0230(5) Uani 1 1 d . U
N13 N 1.1045(2) 0.30577(14) 0.29240(10) 0.0247(6) Uani 1 1 d . U
N14 N 0.93064(19) 0.28718(14) 0.26900(10) 0.0231(5) Uani 1 1 d . U
N15 N 0.8467(2) 0.33024(14) 0.34809(10) 0.0252(6) Uani 1 1 d . U
N16 N 1.0201(2) 0.35062(15) 0.37029(10) 0.0277(6) Uani 1 1 d . U
N17 N 0.9520(2) 0.46029(14) 0.40963(10) 0.0255(6) Uani 1 1 d . U
N18 N 0.7771(2) 0.43786(13) 0.38963(10) 0.0244(6) Uani 1 1 d . U
N19 N 0.75770(19) 0.56179(13) 0.37264(9) 0.0209(5) Uani 1 1 d . U
N20 N 0.9318(2) 0.58357(14) 0.39360(9) 0.0227(5) Uani 1 1 d . U
N21 N 0.54184(18) 0.75963(13) 0.23391(9) 0.0195(5) Uani 1 1 d . U
N22 N 0.36768(18) 0.78854(13) 0.21105(9) 0.0185(5) Uani 1 1 d . U
N23 N 0.30098(18) 0.79728(13) 0.29508(9) 0.0195(5) Uani 1 1 d . U
N24 N 0.47220(18) 0.76636(14) 0.31857(9) 0.0205(5) Uani 1 1 d . U
N25 N 0.42808(19) 0.83003(14) 0.39720(10) 0.0222(5) Uani 1 1 d . U
N26 N 0.25615(19) 0.86025(13) 0.37434(10) 0.0220(5) Uani 1 1 d . U
N27 N 0.28054(19) 0.97982(13) 0.38898(9) 0.0212(5) Uani 1 1 d . U
N28 N 0.45250(19) 0.95015(13) 0.41195(9) 0.0211(5) Uani 1 1 d . U
N29 N 0.5238(2) 1.06601(14) 0.36895(9) 0.0221(5) Uani 1 1 d . U
N30 N 0.35134(19) 1.09617(14) 0.34605(9) 0.0223(5) Uani 1 1 d . U
N31 N 0.43696(19) 1.15454(13) 0.26667(9) 0.0208(5) Uani 1 1 d . U
N32 N 0.60982(19) 1.12483(13) 0.28938(9) 0.0209(5) Uani 1 1 d . U
N33 N 0.68819(19) 1.11379(13) 0.19700(9) 0.0202(5) Uani 1 1 d . U
N34 N 0.51449(19) 1.14174(13) 0.17478(9) 0.0199(5) Uani 1 1 d . U
N35 N 0.55014(18) 1.06865(13) 0.10536(9) 0.0185(5) Uani 1 1 d . U
N36 N 0.72201(19) 1.03884(13) 0.12869(9) 0.0203(5) Uani 1 1 d . U
N37 N 0.70085(19) 0.91481(13) 0.10794(9) 0.0202(5) Uani 1 1 d . U
N38 N 0.52916(18) 0.94470(13) 0.08432(9) 0.0184(5) Uani 1 1 d . U
N39 N 0.46036(18) 0.83459(12) 0.12403(9) 0.0170(5) Uani 1 1 d . U
N40 N 0.63195(18) 0.80412(13) 0.14713(9) 0.0194(5) Uani 1 1 d . U
C1 C 1.0706(2) 0.67136(16) 0.27956(11) 0.0200(6) Uani 1 1 d . U
C2 C 0.8869(2) 0.69269(15) 0.29387(11) 0.0181(6) Uani 1 1 d . U
H2 H 0.8565 0.7361 0.3108 0.022 Uiso 1 1 calc R U
C3 C 0.7903(2) 0.63144(15) 0.24359(11) 0.0165(6) Uani 1 1 d . U
C4 C 0.9348(2) 0.71066(15) 0.23517(11) 0.0180(6) Uani 1 1 d . U
H4 H 0.9281 0.7627 0.2246 0.022 Uiso 1 1 calc R U
C5 C 1.1270(2) 0.71025(16) 0.18645(11) 0.0199(6) Uani 1 1 d . U
H5A H 1.1964 0.7114 0.1979 0.024 Uiso 1 1 calc R U
H5B H 1.1129 0.7592 0.1722 0.024 Uiso 1 1 calc R U
C6 C 0.8746(2) 0.67549(16) 0.15312(11) 0.0193(6) Uani 1 1 d . U
H6A H 0.8808 0.7271 0.1415 0.023 Uiso 1 1 calc R U
H6B H 0.8065 0.6578 0.1459 0.023 Uiso 1 1 calc R U
C7 C 1.2037(2) 0.60591(16) 0.14456(11) 0.0219(6) Uani 1 1 d . U
C8 C 1.0651(2) 0.67397(16) 0.10648(11) 0.0205(6) Uani 1 1 d . U
H8 H 1.0532 0.7266 0.1014 0.025 Uiso 1 1 calc R U
C9 C 0.9442(2) 0.56911(16) 0.11227(11) 0.0200(6) Uani 1 1 d . U
C10 C 1.1339(2) 0.56785(16) 0.06827(11) 0.0229(6) Uani 1 1 d . U
H10 H 1.1707 0.5461 0.0360 0.027 Uiso 1 1 calc R U
C11 C 1.1218(3) 0.64860(16) 0.05452(11) 0.0250(7) Uani 1 1 d . U
C12 C 1.2309(3) 0.68577(18) 0.03600(13) 0.0329(8) Uani 1 1 d . U
H12A H 1.2641 0.6697 0.0020 0.049 Uiso 1 1 calc R U
H12B H 1.2766 0.6736 0.0616 0.049 Uiso 1 1 calc R U
H12C H 1.2215 0.7377 0.0326 0.049 Uiso 1 1 calc R U
C13 C 1.0550(3) 0.66345(19) 0.01221(12) 0.0334(8) Uani 1 1 d . U
H13A H 1.0949 0.6498 -0.0214 0.050 Uiso 1 1 calc R U
H13B H 1.0386 0.7145 0.0092 0.050 Uiso 1 1 calc R U
H13C H 0.9887 0.6355 0.0216 0.050 Uiso 1 1 calc R U
C14 C 1.2698(2) 0.49551(16) 0.10805(12) 0.0240(6) Uani 1 1 d . U
H14A H 1.3269 0.5057 0.1274 0.029 Uiso 1 1 calc R U
H14B H 1.3039 0.4891 0.0714 0.029 Uiso 1 1 calc R U
C15 C 1.0115(3) 0.46240(16) 0.07139(11) 0.0227(6) Uani 1 1 d . U
H15A H 1.0506 0.4570 0.0354 0.027 Uiso 1 1 calc R U
H15B H 0.9348 0.4558 0.0713 0.027 Uiso 1 1 calc R U
C16 C 1.2292(2) 0.40223(17) 0.18043(12) 0.0232(6) Uani 1 1 d . U
C17 C 1.1579(2) 0.38833(16) 0.09943(12) 0.0215(6) Uani 1 1 d . U
H17 H 1.1900 0.4006 0.0618 0.026 Uiso 1 1 calc R U
C18 C 0.9700(2) 0.36799(16) 0.14379(11) 0.0195(6) Uani 1 1 d . U
C19 C 1.1197(2) 0.29767(16) 0.16942(11) 0.0203(6) Uani 1 1 d . U
H19 H 1.1237 0.2457 0.1810 0.024 Uiso 1 1 calc R U
C20 C 1.1695(2) 0.30837(16) 0.11137(11) 0.0227(6) Uani 1 1 d . U
C21 C 1.2868(3) 0.28609(18) 0.10136(13) 0.0296(7) Uani 1 1 d . U
H21A H 1.2915 0.2346 0.1106 0.044 Uiso 1 1 calc R U
H21B H 1.3258 0.3125 0.1228 0.044 Uiso 1 1 calc R U
H21C H 1.3178 0.2969 0.0642 0.044 Uiso 1 1 calc R U
C22 C 1.1101(3) 0.26505(17) 0.07822(12) 0.0266(7) Uani 1 1 d . U
H22A H 1.1195 0.2138 0.0867 0.040 Uiso 1 1 calc R U
H22B H 1.1385 0.2773 0.0410 0.040 Uiso 1 1 calc R U
H22C H 1.0342 0.2763 0.0858 0.040 Uiso 1 1 calc R U
C23 C 1.1964(2) 0.30421(17) 0.24975(12) 0.0244(7) Uani 1 1 d . U
H23A H 1.2571 0.3283 0.2600 0.029 Uiso 1 1 calc R U
H23B H 1.2161 0.2537 0.2451 0.029 Uiso 1 1 calc R U
C24 C 0.9312(2) 0.27373(16) 0.21477(11) 0.0224(6) Uani 1 1 d . U
H24A H 0.8590 0.2824 0.2072 0.027 Uiso 1 1 calc R U
H24B H 0.9474 0.2227 0.2104 0.027 Uiso 1 1 calc R U
C25 C 1.1084(3) 0.3495(2) 0.33135(13) 0.0328(8) Uani 1 1 d . U
C26 C 1.0157(2) 0.25629(17) 0.29418(12) 0.0252(7) Uani 1 1 d . U
H26 H 1.0437 0.2136 0.2756 0.030 Uiso 1 1 calc R U
C27 C 0.8448(2) 0.32082(17) 0.29684(12) 0.0260(7) Uani 1 1 d . U
C28 C 0.9314(3) 0.30063(17) 0.37409(12) 0.0275(7) Uani 1 1 d . U
H28 H 0.9005 0.2897 0.4121 0.033 Uiso 1 1 calc R U
C29 C 0.9694(3) 0.23082(18) 0.35150(13) 0.0319(7) Uani 1 1 d . U
C30 C 1.0544(3) 0.1952(2) 0.37877(14) 0.0428(9) Uani 1 1 d . U
H30A H 1.0231 0.1802 0.4153 0.064 Uiso 1 1 calc R U
H30B H 1.1127 0.2293 0.3778 0.064 Uiso 1 1 calc R U
H30C H 1.0819 0.1533 0.3607 0.064 Uiso 1 1 calc R U
C31 C 0.8771(3) 0.17723(18) 0.35496(14) 0.0381(8) Uani 1 1 d . U
H31A H 0.8431 0.1667 0.3917 0.057 Uiso 1 1 calc R U
H31B H 0.9046 0.1329 0.3402 0.057 Uiso 1 1 calc R U
H31C H 0.8248 0.1979 0.3351 0.057 Uiso 1 1 calc R U
C32 C 1.0207(3) 0.39820(18) 0.41180(12) 0.0276(7) Uani 1 1 d . U
H32A H 1.0945 0.4153 0.4100 0.033 Uiso 1 1 calc R U
H32B H 0.9984 0.3705 0.4460 0.033 Uiso 1 1 calc R U
C33 C 0.7565(3) 0.36498(17) 0.37949(13) 0.0293(7) Uani 1 1 d . U
H33A H 0.6955 0.3648 0.3611 0.035 Uiso 1 1 calc R U
H33B H 0.7355 0.3363 0.4134 0.035 Uiso 1 1 calc R U
C34 C 0.9978(2) 0.52582(18) 0.39044(11) 0.0249(7) Uani 1 1 d . U
C35 C 0.8383(3) 0.45079(18) 0.43052(12) 0.0272(7) Uani 1 1 d . U
H35 H 0.8283 0.4087 0.4571 0.033 Uiso 1 1 calc R U
C36 C 0.7389(2) 0.49337(16) 0.36123(13) 0.0242(6) Uani 1 1 d . U
C37 C 0.8176(2) 0.57664(17) 0.41293(11) 0.0233(6) Uani 1 1 d . U
H37 H 0.7918 0.6228 0.4272 0.028 Uiso 1 1 calc R U
C38 C 0.7952(3) 0.51747(17) 0.45781(12) 0.0282(7) Uani 1 1 d . U
C39 C 0.8532(3) 0.5307(2) 0.50194(12) 0.0357(8) Uani 1 1 d . U
H39A H 0.8253 0.5738 0.5184 0.054 Uiso 1 1 calc R U
H39B H 0.9293 0.5373 0.4878 0.054 Uiso 1 1 calc R U
H39C H 0.8424 0.4896 0.5281 0.054 Uiso 1 1 calc R U
C40 C 0.6767(3) 0.51012(19) 0.48088(14) 0.0364(8) Uani 1 1 d . U
H40A H 0.6516 0.5543 0.4966 0.055 Uiso 1 1 calc R U
H40B H 0.6650 0.4699 0.5078 0.055 Uiso 1 1 calc R U
H40C H 0.6375 0.5014 0.4531 0.055 Uiso 1 1 calc R U
C41 C 0.9763(2) 0.65309(16) 0.37070(11) 0.0221(6) Uani 1 1 d . U
H41A H 0.9344 0.6911 0.3891 0.027 Uiso 1 1 calc R U
H41B H 1.0500 0.6568 0.3769 0.027 Uiso 1 1 calc R U
C42 C 0.7257(2) 0.62028(16) 0.33920(11) 0.0200(6) Uani 1 1 d . U
H42A H 0.6594 0.6064 0.3280 0.024 Uiso 1 1 calc R U
H42B H 0.7101 0.6625 0.3597 0.024 Uiso 1 1 calc R U
C43 C 0.5660(2) 0.76828(15) 0.28202(11) 0.0202(6) Uani 1 1 d . U
C44 C 0.4310(2) 0.73894(16) 0.23771(11) 0.0185(6) Uani 1 1 d . U
H44 H 0.4245 0.6891 0.2274 0.022 Uiso 1 1 calc R U
C45 C 0.2861(2) 0.81631(15) 0.24521(11) 0.0177(6) Uani 1 1 d . U
C46 C 0.3829(2) 0.74448(16) 0.29640(11) 0.0185(6) Uani 1 1 d . U
H46 H 0.3526 0.6975 0.3135 0.022 Uiso 1 1 calc R U
C47 C 0.4688(2) 0.76544(16) 0.37417(11) 0.0223(6) Uani 1 1 d . U
H47A H 0.5416 0.7575 0.3811 0.027 Uiso 1 1 calc R U
H47B H 0.4240 0.7245 0.3918 0.027 Uiso 1 1 calc R U
C48 C 0.2229(2) 0.80828(17) 0.34141(11) 0.0209(6) Uani 1 1 d . U
H48A H 0.2075 0.7619 0.3625 0.025 Uiso 1 1 calc R U
H48B H 0.1561 0.8248 0.3306 0.025 Uiso 1 1 calc R U
C49 C 0.4960(2) 0.88751(16) 0.39435(11) 0.0219(6) Uani 1 1 d . U
C50 C 0.3129(2) 0.83554(17) 0.41601(11) 0.0223(6) Uani 1 1 d . U
H50 H 0.2845 0.7871 0.4309 0.027 Uiso 1 1 calc R U
C51 C 0.2422(2) 0.93117(17) 0.36076(11) 0.0219(6) Uani 1 1 d . U
C52 C 0.3388(2) 0.95768(17) 0.43145(11) 0.0215(6) Uani 1 1 d . U
H52 H 0.3288 0.9949 0.4573 0.026 Uiso 1 1 calc R U
C53 C 0.2915(2) 0.88677(17) 0.45929(11) 0.0239(6) Uani 1 1 d . U
C54 C 0.3473(3) 0.86217(18) 0.50491(12) 0.0291(7) Uani 1 1 d . U
H54A H 0.3271 0.8934 0.5334 0.044 Uiso 1 1 calc R U
H54B H 0.4245 0.8647 0.4928 0.044 Uiso 1 1 calc R U
H54C H 0.3259 0.8128 0.5175 0.044 Uiso 1 1 calc R U
C55 C 0.1717(3) 0.89214(19) 0.48140(13) 0.0310(7) Uani 1 1 d . U
H55A H 0.1608 0.9251 0.5092 0.046 Uiso 1 1 calc R U
H55B H 0.1434 0.8447 0.4958 0.046 Uiso 1 1 calc R U
H55C H 0.1348 0.9100 0.4533 0.046 Uiso 1 1 calc R U
C56 C 0.5219(2) 1.01107(16) 0.41215(11) 0.0210(6) Uani 1 1 d . U
H56A H 0.5952 0.9935 0.4113 0.025 Uiso 1 1 calc R U
H56B H 0.4996 1.0334 0.4455 0.025 Uiso 1 1 calc R U
C57 C 0.2612(2) 1.05655(16) 0.37774(11) 0.0214(6) Uani 1 1 d . U
H57A H 0.2001 1.0613 0.3594 0.026 Uiso 1 1 calc R U
H57B H 0.2410 1.0786 0.4114 0.026 Uiso 1 1 calc R U
C58 C 0.6100(2) 1.06973(17) 0.32843(12) 0.0231(6) Uani 1 1 d . U
C59 C 0.4369(2) 1.11735(16) 0.37227(11) 0.0219(6) Uani 1 1 d . U
H59 H 0.4061 1.1212 0.4101 0.026 Uiso 1 1 calc R U
C60 C 0.3481(2) 1.11804(16) 0.29499(11) 0.0213(6) Uani 1 1 d . U
C61 C 0.5242(2) 1.17687(16) 0.29144(11) 0.0220(6) Uani 1 1 d . U
H61 H 0.5547 1.2228 0.2726 0.026 Uiso 1 1 calc R U
C62 C 0.4798(3) 1.19083(16) 0.34849(12) 0.0242(6) Uani 1 1 d . U
C63 C 0.5681(3) 1.21751(18) 0.37461(13) 0.0329(8) Uani 1 1 d . U
H63A H 0.6034 1.2594 0.3537 0.049 Uiso 1 1 calc R U
H63B H 0.6201 1.1795 0.3770 0.049 Uiso 1 1 calc R U
H63C H 0.5374 1.2307 0.4098 0.049 Uiso 1 1 calc R U
C64 C 0.3928(3) 1.24712(18) 0.35180(13) 0.0347(8) Uani 1 1 d . U
H64A H 0.4227 1.2925 0.3339 0.052 Uiso 1 1 calc R U
H64B H 0.3641 1.2538 0.3886 0.052 Uiso 1 1 calc R U
H64C H 0.3357 1.2312 0.3349 0.052 Uiso 1 1 calc R U
C65 C 0.7028(2) 1.13434(17) 0.24825(11) 0.0215(6) Uani 1 1 d . U
H65A H 0.7614 1.1058 0.2591 0.026 Uiso 1 1 calc R U
H65B H 0.7250 1.1853 0.2445 0.026 Uiso 1 1 calc R U
C66 C 0.4387(2) 1.17878(16) 0.21194(11) 0.0204(6) Uani 1 1 d . U
H66A H 0.3667 1.1723 0.2042 0.025 Uiso 1 1 calc R U
H66B H 0.4559 1.2306 0.2068 0.025 Uiso 1 1 calc R U
C67 C 0.7362(2) 1.05403(16) 0.17787(11) 0.0202(6) Uani 1 1 d . U
C68 C 0.6276(2) 1.16247(16) 0.16701(11) 0.0205(6) Uani 1 1 d . U
H68 H 0.6324 1.2117 0.1786 0.025 Uiso 1 1 calc R U
C69 C 0.4770(2) 1.09757(16) 0.14306(11) 0.0201(6) Uani 1 1 d . U
C70 C 0.6636(2) 1.08658(16) 0.09693(11) 0.0209(6) Uani 1 1 d . U
H70 H 0.6947 1.0824 0.0592 0.025 Uiso 1 1 calc R U
C71 C 0.6768(2) 1.16397(16) 0.10897(11) 0.0211(6) Uani 1 1 d . U
C72 C 0.7943(3) 1.18736(18) 0.09838(12) 0.0278(7) Uani 1 1 d . U
H72A H 0.8245 1.1847 0.0612 0.042 Uiso 1 1 calc R U
H72B H 0.8336 1.1556 0.1196 0.042 Uiso 1 1 calc R U
H72C H 0.7998 1.2367 0.1077 0.042 Uiso 1 1 calc R U
C73 C 0.6175(3) 1.21566(17) 0.07605(12) 0.0256(7) Uani 1 1 d . U
H73A H 0.6422 1.2095 0.0388 0.038 Uiso 1 1 calc R U
H73B H 0.6313 1.2650 0.0829 0.038 Uiso 1 1 calc R U
H73C H 0.5409 1.2054 0.0854 0.038 Uiso 1 1 calc R U
C74 C 0.7724(2) 0.97631(16) 0.10601(12) 0.0214(6) Uani 1 1 d . U
H74A H 0.8306 0.9615 0.1246 0.026 Uiso 1 1 calc R U
H74B H 0.8047 0.9898 0.0690 0.026 Uiso 1 1 calc R U
C75 C 0.5156(2) 1.02035(15) 0.07050(11) 0.0196(6) Uani 1 1 d . U
H75A H 0.4394 1.0289 0.0700 0.023 Uiso 1 1 calc R U
H75B H 0.5557 1.0325 0.0346 0.023 Uiso 1 1 calc R U
C76 C 0.7031(2) 0.85908(16) 0.14548(12) 0.0214(6) Uani 1 1 d . U
C77 C 0.6342(2) 0.91317(16) 0.06828(11) 0.0192(6) Uani 1 1 d . U
H77 H 0.6714 0.9407 0.0356 0.023 Uiso 1 1 calc R U
C78 C 0.4431(2) 0.90550(15) 0.11164(11) 0.0174(6) Uani 1 1 d . U
C79 C 0.5632(2) 0.80033(16) 0.10858(11) 0.0199(6) Uani 1 1 d . U
H79 H 0.5501 0.7488 0.1043 0.024 Uiso 1 1 calc R U
C80 C 0.6198(2) 0.83564(16) 0.05611(11) 0.0217(6) Uani 1 1 d . U
C81 C 0.7274(2) 0.80023(18) 0.03763(12) 0.0264(7) Uani 1 1 d . U
H81A H 0.7157 0.7497 0.0330 0.040 Uiso 1 1 calc R U
H81B H 0.7724 0.8038 0.0639 0.040 Uiso 1 1 calc R U
H81C H 0.7625 0.8246 0.0042 0.040 Uiso 1 1 calc R U
C82 C 0.5528(2) 0.82944(17) 0.01404(11) 0.0242(7) Uani 1 1 d . U
H82A H 0.5396 0.7788 0.0104 0.036 Uiso 1 1 calc R U
H82B H 0.5908 0.8520 -0.0194 0.036 Uiso 1 1 calc R U
H82C H 0.4848 0.8535 0.0241 0.036 Uiso 1 1 calc R U
C83 C 0.6232(2) 0.74790(16) 0.18949(11) 0.0205(6) Uani 1 1 d . U
H83A H 0.6084 0.7019 0.1759 0.025 Uiso 1 1 calc R U
H83B H 0.6924 0.7436 0.2012 0.025 Uiso 1 1 calc R U
C84 C 0.3712(2) 0.79205(15) 0.15512(11) 0.0182(6) Uani 1 1 d . U
H84A H 0.3038 0.8127 0.1476 0.022 Uiso 1 1 calc R U
H84B H 0.3757 0.7428 0.1438 0.022 Uiso 1 1 calc R U

loop_
_atom_site_aniso_label
_atom_site_aniso_U_11
_atom_site_aniso_U_22
_atom_site_aniso_U_33
_atom_site_aniso_U_23
_atom_site_aniso_U_13
_atom_site_aniso_U_12
O1 0.0167(10) 0.0309(12) 0.0267(11) -0.0009(9) -0.0094(9) -0.0007(9)
O2 0.0187(10) 0.0214(11) 0.0270(11) -0.0035(9) -0.0069(9) -0.0013(8)
O3 0.0275(11) 0.0290(12) 0.0239(11) -0.0014(9) -0.0075(9) -0.0008(9)
O4 0.0214(11) 0.0221(12) 0.0552(15) -0.0093(11) -0.0026(10) -0.0035(9)
O5 0.0301(12) 0.0386(14) 0.0324(12) -0.0040(10) -0.0087(10) -0.0093(10)
O6 0.0238(11) 0.0314(13) 0.0330(12) 0.0071(10) -0.0031(9) 0.0063(9)
O7 0.0241(14) 0.123(3) 0.074(2) -0.067(2) -0.0004(14) -0.0025(15)
O8 0.0264(12) 0.0511(16) 0.0350(13) 0.0085(11) -0.0004(10) 0.0152(11)
O9 0.0258(12) 0.0407(15) 0.0317(12) 0.0050(10) -0.0015(10) 0.0075(10)
O10 0.0298(12) 0.0215(12) 0.0640(16) -0.0039(11) -0.0235(12) 0.0011(10)
O11 0.0191(10) 0.0245(12) 0.0291(11) 0.0011(9) -0.0095(9) 0.0007(8)
O12 0.0198(10) 0.0240(11) 0.0217(10) -0.0018(8) -0.0069(8) 0.0039(8)
O13 0.0244(11) 0.0242(12) 0.0412(13) -0.0051(10) -0.0046(10) 0.0035(9)
O14 0.0300(12) 0.0307(13) 0.0273(11) -0.0016(9) -0.0129(10) 0.0073(10)
O15 0.0268(12) 0.0364(14) 0.0356(13) 0.0087(10) -0.0004(10) 0.0115(10)
O16 0.0238(11) 0.0392(14) 0.0229(11) 0.0020(10) -0.0078(9) 0.0006(10)
O17 0.0259(11) 0.0274(12) 0.0298(12) -0.0020(9) -0.0111(9) 0.0046(9)
O18 0.0206(11) 0.0340(13) 0.0323(12) -0.0129(10) -0.0027(9) -0.0017(9)
O19 0.0223(11) 0.0280(12) 0.0264(11) 0.0000(9) -0.0088(9) 0.0000(9)
O20 0.0195(10) 0.0203(11) 0.0340(12) 0.0009(9) 0.0004(9) 0.0026(8)
N1 0.0177(12) 0.0234(14) 0.0189(12) 0.0028(10) -0.0059(9) 0.0005(10)
N2 0.0174(12) 0.0168(13) 0.0224(12) -0.0008(10) -0.0031(10) 0.0006(9)
N3 0.0190(12) 0.0184(13) 0.0215(12) 0.0010(10) -0.0063(10) -0.0018(10)
N4 0.0168(11) 0.0231(13) 0.0162(11) 0.0001(10) -0.0037(9) -0.0006(10)
N5 0.0223(12) 0.0184(13) 0.0202(12) -0.0010(10) -0.0019(10) -0.0034(10)
N6 0.0218(12) 0.0165(12) 0.0180(12) -0.0017(9) -0.0029(10) -0.0017(9)
N7 0.0246(12) 0.0153(12) 0.0217(12) -0.0017(10) -0.0043(10) -0.0028(10)
N8 0.0225(12) 0.0210(13) 0.0195(12) -0.0028(10) -0.0014(10) 0.0003(10)
N9 0.0239(13) 0.0206(13) 0.0244(13) -0.0019(10) -0.0016(10) -0.0019(10)
N10 0.0249(12) 0.0184(13) 0.0185(12) 0.0019(10) -0.0054(10) 0.0022(10)
N11 0.0217(12) 0.0184(13) 0.0203(12) -0.0013(10) -0.0029(10) 0.0009(10)
N12 0.0243(13) 0.0232(14) 0.0216(12) -0.0016(10) -0.0048(10) -0.0007(10)
N13 0.0224(13) 0.0264(14) 0.0244(13) 0.0000(11) -0.0032(10) 0.0073(10)
N14 0.0212(12) 0.0222(14) 0.0242(13) 0.0048(10) -0.0034(10) 0.0060(10)
N15 0.0254(13) 0.0181(13) 0.0285(13) 0.0041(10) 0.0017(11) 0.0063(10)
N16 0.0296(14) 0.0290(15) 0.0232(13) -0.0013(11) -0.0022(11) 0.0108(11)
N17 0.0288(13) 0.0256(14) 0.0208(13) 0.0023(10) -0.0031(11) 0.0075(11)
N18 0.0273(13) 0.0154(13) 0.0285(13) 0.0016(10) -0.0017(11) 0.0022(10)
N19 0.0216(12) 0.0187(13) 0.0212(12) 0.0032(10) -0.0033(10) 0.0023(10)
N20 0.0238(12) 0.0241(14) 0.0198(12) 0.0025(10) -0.0046(10) 0.0037(10)
N21 0.0168(11) 0.0208(13) 0.0212(12) -0.0008(10) -0.0044(9) 0.0015(10)
N22 0.0177(11) 0.0180(13) 0.0198(12) -0.0011(9) -0.0039(9) 0.0013(9)
N23 0.0166(11) 0.0235(14) 0.0184(12) 0.0019(10) -0.0045(9) 0.0024(10)
N24 0.0173(12) 0.0260(14) 0.0201(12) -0.0031(10) -0.0078(10) 0.0006(10)
N25 0.0229(12) 0.0228(13) 0.0227(13) -0.0041(10) -0.0079(10) 0.0023(10)
N26 0.0227(13) 0.0201(13) 0.0250(13) -0.0018(10) -0.0093(10) 0.0015(10)
N27 0.0208(12) 0.0216(13) 0.0221(12) -0.0026(10) -0.0059(10) 0.0044(10)
N28 0.0203(12) 0.0207(13) 0.0231(13) -0.0024(10) -0.0059(10) 0.0027(10)
N29 0.0249(13) 0.0231(14) 0.0182(12) 0.0012(10) -0.0054(10) 0.0016(10)
N30 0.0234(12) 0.0244(14) 0.0195(12) -0.0013(10) -0.0053(10) 0.0025(10)
N31 0.0236(12) 0.0221(13) 0.0175(12) -0.0010(10) -0.0064(10) 0.0005(10)
N32 0.0217(12) 0.0230(13) 0.0182(12) 0.0011(10) -0.0057(10) -0.0001(10)
N33 0.0225(12) 0.0202(13) 0.0188(12) -0.0002(10) -0.0062(10) -0.0004(10)
N34 0.0231(12) 0.0192(13) 0.0173(12) 0.0002(10) -0.0047(10) 0.0004(10)
N35 0.0184(12) 0.0199(13) 0.0170(11) 0.0002(10) -0.0034(9) -0.0016(9)
N36 0.0204(12) 0.0190(13) 0.0211(12) 0.0014(10) -0.0044(10) -0.0008(10)
N37 0.0195(12) 0.0200(13) 0.0214(12) -0.0004(10) -0.0049(10) -0.0011(10)
N38 0.0185(12) 0.0148(12) 0.0217(12) 0.0008(9) -0.0037(10) 0.0012(9)
N39 0.0183(11) 0.0142(12) 0.0177(12) 0.0002(9) -0.0014(9) 0.0006(9)
N40 0.0184(12) 0.0184(13) 0.0214(12) -0.0003(10) -0.0038(10) 0.0015(9)
C1 0.0212(14) 0.0160(15) 0.0231(14) -0.0032(11) -0.0043(11) -0.0009(11)
C2 0.0185(13) 0.0158(14) 0.0213(14) 0.0004(11) -0.0075(11) -0.0008(11)
C3 0.0170(13) 0.0121(14) 0.0207(13) 0.0005(11) -0.0049(11) 0.0034(10)
C4 0.0220(14) 0.0145(14) 0.0182(13) -0.0009(11) -0.0059(11) 0.0028(11)
C5 0.0196(14) 0.0169(15) 0.0226(14) -0.0002(11) -0.0031(11) -0.0045(11)
C6 0.0231(14) 0.0160(15) 0.0201(14) -0.0010(11) -0.0077(11) 0.0047(11)
C7 0.0208(14) 0.0215(15) 0.0210(14) 0.0011(12) 0.0016(12) -0.0045(11)
C8 0.0242(14) 0.0177(15) 0.0191(14) 0.0010(11) -0.0035(11) -0.0031(11)
C9 0.0264(15) 0.0160(14) 0.0186(14) 0.0025(11) -0.0084(12) 0.0005(11)
C10 0.0282(15) 0.0221(16) 0.0172(14) -0.0034(11) -0.0003(12) -0.0030(12)
C11 0.0369(17) 0.0187(16) 0.0176(14) 0.0018(11) -0.0019(12) -0.0040(13)
C12 0.0444(19) 0.0253(18) 0.0234(16) 0.0009(13) 0.0069(14) -0.0115(15)
C13 0.051(2) 0.0254(18) 0.0224(16) 0.0010(13) -0.0059(15) -0.0015(15)
C14 0.0214(15) 0.0215(16) 0.0270(16) -0.0032(12) 0.0017(12) 0.0016(12)
C15 0.0341(17) 0.0171(15) 0.0183(14) 0.0003(11) -0.0090(13) 0.0024(12)
C16 0.0191(14) 0.0258(16) 0.0248(15) -0.0059(12) -0.0025(12) 0.0008(12)
C17 0.0217(14) 0.0221(15) 0.0202(14) -0.0032(11) -0.0021(12) 0.0007(11)
C18 0.0256(15) 0.0185(15) 0.0146(13) -0.0046(11) -0.0035(11) 0.0034(11)
C19 0.0209(14) 0.0183(15) 0.0221(14) -0.0018(11) -0.0048(11) 0.0038(11)
C20 0.0283(15) 0.0196(15) 0.0192(14) -0.0016(11) -0.0014(12) 0.0016(12)
C21 0.0299(16) 0.0277(18) 0.0290(17) -0.0033(14) 0.0000(14) 0.0081(13)
C22 0.0375(18) 0.0188(16) 0.0231(15) -0.0034(12) -0.0036(13) 0.0034(13)
C23 0.0201(14) 0.0281(17) 0.0250(15) -0.0010(12) -0.0050(12) 0.0083(12)
C24 0.0216(15) 0.0189(16) 0.0259(15) 0.0022(12) -0.0037(12) 0.0000(12)
C25 0.0242(16) 0.047(2) 0.0312(17) -0.0095(15) -0.0120(13) 0.0133(14)
C26 0.0278(15) 0.0190(16) 0.0272(16) 0.0032(12) -0.0036(12) 0.0072(12)
C27 0.0237(15) 0.0203(16) 0.0295(16) 0.0084(12) 0.0022(12) 0.0031(12)
C28 0.0334(16) 0.0237(16) 0.0223(15) 0.0034(12) 0.0004(13) 0.0090(13)
C29 0.0411(18) 0.0238(17) 0.0277(16) 0.0053(13) -0.0017(14) 0.0132(14)
C30 0.066(2) 0.032(2) 0.0308(19) 0.0027(15) -0.0131(18) 0.0244(18)
C31 0.054(2) 0.0202(17) 0.0338(19) 0.0028(14) 0.0047(16) 0.0071(15)
C32 0.0347(17) 0.0286(17) 0.0206(15) -0.0003(12) -0.0088(13) 0.0139(14)
C33 0.0278(16) 0.0167(16) 0.0380(18) 0.0027(13) 0.0059(14) -0.0003(12)
C34 0.0272(16) 0.0309(17) 0.0159(14) 0.0004(12) -0.0033(12) 0.0073(12)
C35 0.0302(16) 0.0250(17) 0.0229(15) 0.0037(12) 0.0018(13) 0.0040(13)
C36 0.0182(14) 0.0182(15) 0.0346(17) 0.0003(12) -0.0021(13) 0.0004(11)
C37 0.0262(15) 0.0214(16) 0.0214(14) 0.0007(12) -0.0034(12) 0.0047(12)
C38 0.0352(17) 0.0238(17) 0.0221(15) 0.0009(12) 0.0023(13) 0.0084(13)
C39 0.052(2) 0.036(2) 0.0186(15) 0.0006(14) -0.0068(15) 0.0185(16)
C40 0.0390(19) 0.0298(19) 0.0317(18) 0.0021(15) 0.0137(15) 0.0078(15)
C41 0.0217(15) 0.0236(16) 0.0219(14) -0.0006(12) -0.0070(12) 0.0011(12)
C42 0.0178(14) 0.0165(15) 0.0245(14) 0.0011(11) -0.0025(12) 0.0026(11)
C43 0.0220(14) 0.0153(15) 0.0249(14) 0.0023(11) -0.0100(11) 0.0008(11)
C44 0.0187(13) 0.0161(15) 0.0214(14) -0.0003(11) -0.0059(11) 0.0001(11)
C45 0.0175(13) 0.0155(14) 0.0204(14) -0.0017(11) -0.0038(11) -0.0040(11)
C46 0.0186(13) 0.0170(15) 0.0208(14) 0.0002(11) -0.0064(11) -0.0011(11)
C47 0.0252(15) 0.0203(16) 0.0238(15) 0.0015(12) -0.0122(12) 0.0036(12)
C48 0.0164(14) 0.0268(16) 0.0191(14) -0.0024(12) -0.0020(11) -0.0003(12)
C49 0.0269(15) 0.0192(15) 0.0217(15) -0.0013(12) -0.0103(12) 0.0039(11)
C50 0.0204(14) 0.0255(16) 0.0213(14) -0.0007(12) -0.0056(11) 0.0020(12)
C51 0.0191(14) 0.0286(16) 0.0177(14) -0.0024(12) -0.0027(12) 0.0051(12)
C52 0.0228(14) 0.0241(16) 0.0184(14) -0.0013(12) -0.0062(11) 0.0038(12)
C53 0.0272(15) 0.0241(16) 0.0208(14) -0.0014(12) -0.0055(12) -0.0010(12)
C54 0.0391(18) 0.0266(18) 0.0230(16) -0.0008(13) -0.0101(14) -0.0015(14)
C55 0.0320(17) 0.036(2) 0.0241(16) -0.0045(14) -0.0030(13) 0.0002(14)
C56 0.0252(15) 0.0217(15) 0.0176(14) -0.0029(11) -0.0077(12) 0.0010(12)
C57 0.0174(14) 0.0274(16) 0.0195(14) -0.0022(12) -0.0036(11) 0.0049(12)
C58 0.0255(15) 0.0225(16) 0.0220(15) 0.0001(12) -0.0067(12) -0.0036(12)
C59 0.0263(15) 0.0223(15) 0.0189(14) -0.0021(11) -0.0088(12) 0.0023(12)
C60 0.0243(15) 0.0218(16) 0.0188(14) -0.0023(11) -0.0070(12) 0.0037(12)
C61 0.0273(15) 0.0184(15) 0.0219(14) -0.0017(11) -0.0085(12) -0.0020(12)
C62 0.0344(17) 0.0182(15) 0.0212(15) -0.0003(12) -0.0086(13) -0.0008(12)
C63 0.052(2) 0.0226(18) 0.0281(17) -0.0044(14) -0.0161(15) -0.0044(15)
C64 0.052(2) 0.0237(18) 0.0300(18) -0.0075(14) -0.0100(16) 0.0136(15)
C65 0.0224(15) 0.0232(16) 0.0185(14) -0.0006(12) -0.0033(11) -0.0079(12)
C66 0.0263(15) 0.0161(15) 0.0202(14) -0.0004(11) -0.0083(12) 0.0042(12)
C67 0.0156(13) 0.0221(15) 0.0224(14) 0.0017(11) -0.0036(11) -0.0003(11)
C68 0.0237(14) 0.0170(15) 0.0205(14) 0.0020(11) -0.0046(11) -0.0027(11)
C69 0.0249(15) 0.0176(15) 0.0182(14) 0.0023(11) -0.0064(11) 0.0001(11)
C70 0.0210(14) 0.0226(15) 0.0179(14) 0.0033(11) -0.0026(11) -0.0046(11)
C71 0.0254(15) 0.0190(15) 0.0177(14) 0.0034(11) -0.0032(12) -0.0060(12)
C72 0.0308(17) 0.0254(17) 0.0254(16) 0.0032(13) -0.0027(13) -0.0123(13)
C73 0.0352(17) 0.0181(16) 0.0220(15) 0.0028(12) -0.0034(13) -0.0030(13)
C74 0.0181(14) 0.0206(15) 0.0239(15) -0.0003(12) -0.0004(12) -0.0015(11)
C75 0.0235(15) 0.0171(15) 0.0180(14) 0.0005(11) -0.0045(12) -0.0004(11)
C76 0.0191(14) 0.0214(15) 0.0230(14) -0.0038(12) -0.0016(12) 0.0039(11)
C77 0.0189(14) 0.0204(15) 0.0169(13) -0.0009(11) -0.0001(11) 0.0007(11)
C78 0.0187(13) 0.0178(14) 0.0161(13) -0.0039(11) -0.0033(11) 0.0004(11)
C79 0.0201(14) 0.0190(15) 0.0211(14) -0.0026(11) -0.0051(11) 0.0017(11)
C80 0.0232(15) 0.0193(15) 0.0213(14) -0.0011(11) -0.0013(12) 0.0028(12)
C81 0.0280(16) 0.0278(18) 0.0229(15) -0.0054(13) -0.0019(13) 0.0044(13)
C82 0.0321(17) 0.0211(16) 0.0194(14) -0.0059(12) -0.0027(13) 0.0010(13)
C83 0.0158(13) 0.0175(15) 0.0272(15) 0.0000(12) -0.0026(11) 0.0036(11)
C84 0.0209(14) 0.0156(15) 0.0189(13) 0.0012(11) -0.0066(11) -0.0012(11)

loop_
_atom_type_symbol
_atom_type_description
_atom_type_scat_dispersion_real
_atom_type_scat_dispersion_imag
_atom_type_scat_source
C C 0.0033 0.0016 'International Tables Vol C Tables 4.2.6.8 and 6.1.1.4'
H H 0.0000 0.0000 'International Tables Vol C Tables 4.2.6.8 and 6.1.1.4'
N N 0.0061 0.0033 'International Tables Vol C Tables 4.2.6.8 and 6.1.1.4'
O O 0.0106 0.0060 'International Tables Vol C Tables 4.2.6.8 and 6.1.1.4'

loop_
_geom_angle_atom_site_label_1
_geom_angle_atom_site_label_2
_geom_angle_atom_site_label_3
_geom_angle
C1 N1 C41 122.4(2)
C1 N1 C2 112.4(2)
C41 N1 C2 123.5(2)
C3 N2 C2 112.1(2)
C3 N2 C42 122.8(2)
C2 N2 C42 121.5(2)
C3 N3 C6 123.1(2)
C3 N3 C4 112.1(2)
C6 N3 C4 122.7(2)
C1 N4 C5 120.9(2)
C1 N4 C4 112.4(2)
C5 N4 C4 123.7(2)
C7 N5 C8 123.2(2)
C7 N5 C5 118.2(2)
C8 N5 C5 118.6(2)
C9 N6 C6 118.1(2)
C9 N6 C8 122.8(2)
C6 N6 C8 119.0(2)
C9 N7 C15 118.1(2)
C9 N7 C10 122.4(2)
C15 N7 C10 119.5(2)
C7 N8 C14 118.4(3)
C7 N8 C10 121.9(3)
C14 N8 C10 119.6(2)
C16 N9 C17 122.3(2)
C16 N9 C14 118.9(2)
C17 N9 C14 118.6(2)
C18 N10 C17 121.9(2)
C18 N10 C15 120.1(2)
C17 N10 C15 117.9(2)
C18 N11 C24 119.0(2)
C18 N11 C19 122.4(2)
C24 N11 C19 117.9(2)
C16 N12 C19 122.6(2)
C16 N12 C23 119.9(3)
C19 N12 C23 117.2(2)
C25 N13 C26 122.2(3)
C25 N13 C23 118.5(3)
C26 N13 C23 119.0(3)
C27 N14 C24 119.5(3)
C27 N14 C26 121.9(3)
C24 N14 C26 118.2(2)
C27 N15 C28 121.9(2)
C27 N15 C33 119.1(3)
C28 N15 C33 118.7(3)
C25 N16 C32 118.4(3)
C25 N16 C28 121.8(3)
C32 N16 C28 119.5(3)
C34 N17 C32 118.6(3)
C34 N17 C35 122.9(3)
C32 N17 C35 118.4(3)
C36 N18 C33 119.4(3)
C36 N18 C35 121.3(3)
C33 N18 C35 119.2(3)
C36 N19 C42 117.6(2)
C36 N19 C37 122.2(3)
C42 N19 C37 119.9(2)
C34 N20 C37 122.5(3)
C34 N20 C41 118.0(3)
C37 N20 C41 119.1(2)
C43 N21 C83 121.5(2)
C43 N21 C44 111.9(2)
C83 N21 C44 123.3(2)
C45 N22 C84 122.8(2)
C45 N22 C44 112.0(2)
C84 N22 C44 122.9(2)
C45 N23 C46 112.2(2)
C45 N23 C48 123.6(2)
C46 N23 C48 120.9(2)
C43 N24 C47 123.3(2)
C43 N24 C46 111.5(2)
C47 N24 C46 122.9(2)
C49 N25 C47 118.8(2)
C49 N25 C50 121.9(2)
C47 N25 C50 118.7(2)
C51 N26 C50 122.8(2)
C51 N26 C48 117.5(2)
C50 N26 C48 119.4(2)
C51 N27 C57 119.1(2)
C51 N27 C52 121.9(3)
C57 N27 C52 119.0(2)
C49 N28 C56 119.1(2)
C49 N28 C52 122.5(2)
C56 N28 C52 118.4(2)
C58 N29 C56 118.6(3)
C58 N29 C59 122.8(3)
C56 N29 C59 118.4(2)
C60 N30 C57 119.2(2)
C60 N30 C59 122.8(2)
C57 N30 C59 117.7(2)
C60 N31 C66 119.0(2)
C60 N31 C61 122.0(2)
C66 N31 C61 118.6(2)
C58 N32 C65 118.1(3)
C58 N32 C61 122.2(2)
C65 N32 C61 119.4(2)
C67 N33 C65 119.6(2)
C67 N33 C68 123.0(2)
C65 N33 C68 117.3(2)
C69 N34 C66 118.8(2)
C69 N34 C68 122.3(2)
C66 N34 C68 118.1(2)
C69 N35 C75 120.1(2)
C69 N35 C70 122.3(2)
C75 N35 C70 117.6(2)
C67 N36 C74 119.2(2)
C67 N36 C70 122.1(2)
C74 N36 C70 118.6(2)
C76 N37 C77 122.4(2)
C76 N37 C74 118.7(2)
C77 N37 C74 118.8(2)
C78 N38 C75 118.7(2)
C78 N38 C77 122.7(2)
C75 N38 C77 118.6(2)
C78 N39 C79 123.1(2)
C78 N39 C84 117.6(2)
C79 N39 C84 119.2(2)
C76 N40 C83 118.7(2)
C76 N40 C79 122.8(2)
C83 N40 C79 118.6(2)
O1 C1 N1 126.4(3)
O1 C1 N4 125.8(3)
N1 C1 N4 107.8(2)
N2 C2 N1 115.2(2)
N2 C2 C4 103.7(2)
N1 C2 C4 103.2(2)
N2 C2 H2 111.4
N1 C2 H2 111.4
C4 C2 H2 111.4
O2 C3 N2 126.1(3)
O2 C3 N3 125.8(3)
N2 C3 N3 108.1(2)
N3 C4 N4 115.7(2)
N3 C4 C2 103.0(2)
N4 C4 C2 103.4(2)
N3 C4 H4 111.4
N4 C4 H4 111.4
C2 C4 H4 111.4
N4 C5 N5 113.7(2)
N4 C5 H5A 108.8
N5 C5 H5A 108.8
N4 C5 H5B 108.8
N5 C5 H5B 108.8
H5A C5 H5B 107.7
N3 C6 N6 114.4(2)
N3 C6 H6A 108.7
N6 C6 H6A 108.7
N3 C6 H6B 108.7
N6 C6 H6B 108.7
H6A C6 H6B 107.6
O3 C7 N5 120.9(3)
O3 C7 N8 122.4(3)
N5 C7 N8 116.6(3)
N5 C8 N6 113.6(2)
N5 C8 C11 108.6(2)
N6 C8 C11 109.7(2)
N5 C8 H8 108.3
N6 C8 H8 108.3
C11 C8 H8 108.3
O4 C9 N6 121.3(3)
O4 C9 N7 121.9(3)
N6 C9 N7 116.8(3)
N7 C10 N8 112.9(2)
N7 C10 C11 109.3(3)
N8 C10 C11 109.7(2)
N7 C10 H10 108.3
N8 C10 H10 108.3
C11 C10 H10 108.3
C8 C11 C13 110.7(3)
C8 C11 C12 111.5(2)
C13 C11 C12 108.7(3)
C8 C11 C10 102.4(2)
C13 C11 C10 112.3(3)
C12 C11 C10 111.2(3)
C11 C12 H12A 109.5
C11 C12 H12B 109.5
H12A C12 H12B 109.5
C11 C12 H12C 109.5
H12A C12 H12C 109.5
H12B C12 H12C 109.5
C11 C13 H13A 109.5
C11 C13 H13B 109.5
H13A C13 H13B 109.5
C11 C13 H13C 109.5
H13A C13 H13C 109.5
H13B C13 H13C 109.5
N8 C14 N9 114.5(2)
N8 C14 H14A 108.6
N9 C14 H14A 108.6
N8 C14 H14B 108.6
N9 C14 H14B 108.6
H14A C14 H14B 107.6
N7 C15 N10 114.9(2)
N7 C15 H15A 108.6
N10 C15 H15A 108.6
N7 C15 H15B 108.6
N10 C15 H15B 108.6
H15A C15 H15B 107.5
O5 C16 N9 121.7(3)
O5 C16 N12 121.7(3)
N9 C16 N12 116.5(3)
N10 C17 N9 113.3(2)
N10 C17 C20 109.1(2)
N9 C17 C20 110.2(2)
N10 C17 H17 108.0
N9 C17 H17 108.0
C20 C17 H17 108.0
O6 C18 N11 121.9(3)
O6 C18 N10 121.3(3)
N11 C18 N10 116.8(3)
N12 C19 N11 113.1(2)
N12 C19 C20 109.7(2)
N11 C19 C20 109.2(2)
N12 C19 H19 108.2
N11 C19 H19 108.2
C20 C19 H19 108.2
C17 C20 C19 102.4(2)
C17 C20 C22 111.6(3)
C19 C20 C22 111.4(2)
C17 C20 C21 111.6(3)
C19 C20 C21 111.5(3)
C22 C20 C21 108.3(2)
C20 C21 H21A 109.5
C20 C21 H21B 109.5
H21A C21 H21B 109.5
C20 C21 H21C 109.5
H21A C21 H21C 109.5
H21B C21 H21C 109.5
C20 C22 H22A 109.5
C20 C22 H22B 109.5
H22A C22 H22B 109.5
C20 C22 H22C 109.5
H22A C22 H22C 109.5
H22B C22 H22C 109.5
N12 C23 N13 114.8(2)
N12 C23 H23A 108.6
N13 C23 H23A 108.6
N12 C23 H23B 108.6
N13 C23 H23B 108.6
H23A C23 H23B 107.6
N14 C24 N11 114.4(2)
N14 C24 H24A 108.7
N11 C24 H24A 108.7
N14 C24 H24B 108.7
N11 C24 H24B 108.7
H24A C24 H24B 107.6
O7 C25 N13 121.5(3)
O7 C25 N16 121.5(3)
N13 C25 N16 117.0(3)
N13 C26 N14 113.4(2)
N13 C26 C29 109.6(3)
N14 C26 C29 109.3(2)
N13 C26 H26 108.1
N14 C26 H26 108.1
C29 C26 H26 108.1
O8 C27 N15 121.8(3)
O8 C27 N14 121.0(3)
N15 C27 N14 117.2(3)
N16 C28 N15 112.6(3)
N16 C28 C29 110.8(3)
N15 C28 C29 109.5(3)
N16 C28 H28 107.9
N15 C28 H28 107.9
C29 C28 H28 107.9
C28 C29 C30 112.2(3)
C28 C29 C31 111.8(3)
C30 C29 C31 108.6(3)
C28 C29 C26 101.7(3)
C30 C29 C26 111.2(3)
C31 C29 C26 111.2(3)
C29 C30 H30A 109.5
C29 C30 H30B 109.5
H30A C30 H30B 109.5
C29 C30 H30C 109.5
H30A C30 H30C 109.5
H30B C30 H30C 109.5
C29 C31 H31A 109.5
C29 C31 H31B 109.5
H31A C31 H31B 109.5
C29 C31 H31C 109.5
H31A C31 H31C 109.5
H31B C31 H31C 109.5
N16 C32 N17 114.6(3)
N16 C32 H32A 108.6
N17 C32 H32A 108.6
N16 C32 H32B 108.6
N17 C32 H32B 108.6
H32A C32 H32B 107.6
N18 C33 N15 114.5(3)
N18 C33 H33A 108.6
N15 C33 H33A 108.6
N18 C33 H33B 108.6
N15 C33 H33B 108.6
H33A C33 H33B 107.6
O9 C34 N20 122.0(3)
O9 C34 N17 121.4(3)
N20 C34 N17 116.6(3)
N17 C35 N18 112.4(2)
N17 C35 C38 109.7(3)
N18 C35 C38 109.3(3)
N17 C35 H35 108.5
N18 C35 H35 108.5
C38 C35 H35 108.5
O10 C36 N18 121.1(3)
O10 C36 N19 120.8(3)
N18 C36 N19 118.0(3)
N19 C37 N20 113.4(2)
N19 C37 C38 109.4(3)
N20 C37 C38 109.8(2)
N19 C37 H37 108.0
N20 C37 H37 108.0
C38 C37 H37 108.0
C39 C38 C40 107.9(3)
C39 C38 C37 112.1(3)
C40 C38 C37 111.8(3)
C39 C38 C35 110.9(3)
C40 C38 C35 111.9(3)
C37 C38 C35 102.2(2)
C38 C39 H39A 109.5
C38 C39 H39B 109.5
H39A C39 H39B 109.5
C38 C39 H39C 109.5
H39A C39 H39C 109.5
H39B C39 H39C 109.5
C38 C40 H40A 109.5
C38 C40 H40B 109.5
H40A C40 H40B 109.5
C38 C40 H40C 109.5
H40A C40 H40C 109.5
H40B C40 H40C 109.5
N1 C41 N20 114.5(2)
N1 C41 H41A 108.6
N20 C41 H41A 108.6
N1 C41 H41B 108.6
N20 C41 H41B 108.6
H41A C41 H41B 107.6
N2 C42 N19 113.4(2)
N2 C42 H42A 108.9
N19 C42 H42A 108.9
N2 C42 H42B 108.9
N19 C42 H42B 108.9
H42A C42 H42B 107.7
O11 C43 N21 126.0(3)
O11 C43 N24 125.5(3)
N21 C43 N24 108.5(2)
N22 C44 N21 115.7(2)
N22 C44 C46 103.2(2)
N21 C44 C46 103.4(2)
N22 C44 H44 111.3
N21 C44 H44 111.3
C46 C44 H44 111.3
O12 C45 N23 126.2(3)
O12 C45 N22 125.6(3)
N23 C45 N22 108.1(2)
N23 C46 N24 115.1(2)
N23 C46 C44 103.4(2)
N24 C46 C44 103.9(2)
N23 C46 H46 111.3
N24 C46 H46 111.3
C44 C46 H46 111.3
N24 C47 N25 114.6(2)
N24 C47 H47A 108.6
N25 C47 H47A 108.6
N24 C47 H47B 108.6
N25 C47 H47B 108.6
H47A C47 H47B 107.6
N23 C48 N26 113.8(2)
N23 C48 H48A 108.8
N26 C48 H48A 108.8
N23 C48 H48B 108.8
N26 C48 H48B 108.8
H48A C48 H48B 107.7
O13 C49 N28 121.5(3)
O13 C49 N25 121.2(3)
N28 C49 N25 117.3(3)
N26 C50 N25 112.6(2)
N26 C50 C53 109.0(2)
N25 C50 C53 109.8(2)
N26 C50 H50 108.4
N25 C50 H50 108.4
C53 C50 H50 108.4
O14 C51 N27 121.5(3)
O14 C51 N26 120.9(3)
N27 C51 N26 117.5(3)
N28 C52 N27 112.1(2)
N28 C52 C53 110.1(2)
N27 C52 C53 108.9(2)
N28 C52 H52 108.5
N27 C52 H52 108.5
C53 C52 H52 108.5
C50 C53 C52 102.9(2)
C50 C53 C54 111.2(3)
C52 C53 C54 111.1(3)
C50 C53 C55 111.5(2)
C52 C53 C55 112.2(3)
C54 C53 C55 107.9(3)
C53 C54 H54A 109.5
C53 C54 H54B 109.5
H54A C54 H54B 109.5
C53 C54 H54C 109.5
H54A C54 H54C 109.5
H54B C54 H54C 109.5
C53 C55 H55A 109.5
C53 C55 H55B 109.5
H55A C55 H55B 109.5
C53 C55 H55C 109.5
H55A C55 H55C 109.5
H55B C55 H55C 109.5
N28 C56 N29 115.3(2)
N28 C56 H56A 108.4
N29 C56 H56A 108.4
N28 C56 H56B 108.4
N29 C56 H56B 108.4
H56A C56 H56B 107.5
N30 C57 N27 114.6(2)
N30 C57 H57A 108.6
N27 C57 H57A 108.6
N30 C57 H57B 108.6
N27 C57 H57B 108.6
H57A C57 H57B 107.6
O15 C58 N29 122.8(3)
O15 C58 N32 120.9(3)
N29 C58 N32 116.3(3)
N29 C59 N30 113.1(2)
N29 C59 C62 109.8(2)
N30 C59 C62 109.1(2)
N29 C59 H59 108.2
N30 C59 H59 108.2
C62 C59 H59 108.2
O16 C60 N30 121.8(3)
O16 C60 N31 121.7(3)
N30 C60 N31 116.4(3)
N32 C61 N31 113.2(2)
N32 C61 C62 109.9(2)
N31 C61 C62 109.2(2)
N32 C61 H61 108.1
N31 C61 H61 108.1
C62 C61 H61 108.1
C59 C62 C64 112.2(3)
C59 C62 C63 112.3(3)
C64 C62 C63 108.3(3)
C59 C62 C61 102.5(2)
C64 C62 C61 111.1(3)
C63 C62 C61 110.4(3)
C62 C63 H63A 109.5
C62 C63 H63B 109.5
H63A C63 H63B 109.5
C62 C63 H63C 109.5
H63A C63 H63C 109.5
H63B C63 H63C 109.5
C62 C64 H64A 109.5
C62 C64 H64B 109.5
H64A C64 H64B 109.5
C62 C64 H64C 109.5
H64A C64 H64C 109.5
H64B C64 H64C 109.5
N32 C65 N33 115.0(2)
N32 C65 H65A 108.5
N33 C65 H65A 108.5
N32 C65 H65B 108.5
N33 C65 H65B 108.5
H65A C65 H65B 107.5
N34 C66 N31 114.3(2)
N34 C66 H66A 108.7
N31 C66 H66A 108.7
N34 C66 H66B 108.7
N31 C66 H66B 108.7
H66A C66 H66B 107.6
O17 C67 N33 122.4(3)
O17 C67 N36 120.9(3)
N33 C67 N36 116.7(3)
N33 C68 N34 112.5(2)
N33 C68 C71 109.2(2)
N34 C68 C71 109.5(2)
N33 C68 H68 108.5
N34 C68 H68 108.5
C71 C68 H68 108.5
O18 C69 N34 121.3(3)
O18 C69 N35 121.5(3)
N34 C69 N35 117.2(3)
N35 C70 N36 112.8(2)
N35 C70 C71 109.2(2)
N36 C70 C71 110.0(2)
N35 C70 H70 108.3
N36 C70 H70 108.3
C71 C70 H70 108.3
C68 C71 C70 102.7(2)
C68 C71 C73 111.1(2)
C70 C71 C73 111.4(2)
C68 C71 C72 111.8(2)
C70 C71 C72 111.8(3)
C73 C71 C72 108.0(2)
C71 C72 H72A 109.5
C71 C72 H72B 109.5
H72A C72 H72B 109.5
C71 C72 H72C 109.5
H72A C72 H72C 109.5
H72B C72 H72C 109.5
C71 C73 H73A 109.5
C71 C73 H73B 109.5
H73A C73 H73B 109.5
C71 C73 H73C 109.5
H73A C73 H73C 109.5
H73B C73 H73C 109.5
N36 C74 N37 114.8(2)
N36 C74 H74A 108.6
N37 C74 H74A 108.6
N36 C74 H74B 108.6
N37 C74 H74B 108.6
H74A C74 H74B 107.6
N38 C75 N35 115.1(2)
N38 C75 H75A 108.5
N35 C75 H75A 108.5
N38 C75 H75B 108.5
N35 C75 H75B 108.5
H75A C75 H75B 107.5
O19 C76 N40 121.1(3)
O19 C76 N37 122.3(3)
N40 C76 N37 116.6(3)
N37 C77 N38 113.0(2)
N37 C77 C80 109.4(2)
N38 C77 C80 109.1(2)
N37 C77 H77 108.4
N38 C77 H77 108.4
C80 C77 H77 108.4
O20 C78 N39 121.6(3)
O20 C78 N38 121.9(3)
N39 C78 N38 116.4(2)
N40 C79 N39 112.9(2)
N40 C79 C80 109.2(2)
N39 C79 C80 109.4(2)
N40 C79 H79 108.4
N39 C79 H79 108.4
C80 C79 H79 108.4
C79 C80 C82 110.7(2)
C79 C80 C77 102.8(2)
C82 C80 C77 112.7(2)
C79 C80 C81 111.3(2)
C82 C80 C81 107.8(2)
C77 C80 C81 111.6(2)
C80 C81 H81A 109.5
C80 C81 H81B 109.5
H81A C81 H81B 109.5
C80 C81 H81C 109.5
H81A C81 H81C 109.5
H81B C81 H81C 109.5
C80 C82 H82A 109.5
C80 C82 H82B 109.5
H82A C82 H82B 109.5
C80 C82 H82C 109.5
H82A C82 H82C 109.5
H82B C82 H82C 109.5
N21 C83 N40 114.0(2)
N21 C83 H83A 108.7
N40 C83 H83A 108.7
N21 C83 H83B 108.7
N40 C83 H83B 108.7
H83A C83 H83B 107.6
N22 C84 N39 114.2(2)
N22 C84 H84A 108.7
N39 C84 H84A 108.7
N22 C84 H84B 108.7
N39 C84 H84B 108.7
H84A C84 H84B 107.6

loop_
_geom_bond_atom_site_label_1
_geom_bond_atom_site_label_2
_geom_bond_distance
O1 C1 1.224(4)
O2 C3 1.222(3)
O3 C7 1.232(4)
O4 C9 1.227(4)
O5 C16 1.233(4)
O6 C18 1.232(4)
O7 C25 1.225(4)
O8 C27 1.234(4)
O9 C34 1.229(4)
O10 C36 1.237(4)
O11 C43 1.225(3)
O12 C45 1.229(3)
O13 C49 1.234(4)
O14 C51 1.236(4)
O15 C58 1.227(4)
O16 C60 1.229(4)
O17 C67 1.236(4)
O18 C69 1.235(4)
O19 C76 1.230(4)
O20 C78 1.232(3)
N1 C1 1.368(4)
N1 C41 1.433(4)
N1 C2 1.458(4)
N2 C3 1.365(4)
N2 C2 1.444(4)
N2 C42 1.445(4)
N3 C3 1.376(4)
N3 C6 1.445(4)
N3 C4 1.449(4)
N4 C1 1.376(4)
N4 C5 1.442(4)
N4 C4 1.450(4)
N5 C7 1.374(4)
N5 C8 1.457(4)
N5 C5 1.460(4)
N6 C9 1.369(4)
N6 C6 1.458(4)
N6 C8 1.461(4)
N7 C9 1.374(4)
N7 C15 1.451(4)
N7 C10 1.461(4)
N8 C7 1.375(4)
N8 C14 1.456(4)
N8 C10 1.464(4)
N9 C16 1.373(4)
N9 C17 1.464(4)
N9 C14 1.470(4)
N10 C18 1.376(4)
N10 C17 1.463(4)
N10 C15 1.468(4)
N11 C18 1.368(4)
N11 C24 1.458(4)
N11 C19 1.466(4)
N12 C16 1.374(4)
N12 C19 1.455(4)
N12 C23 1.457(4)
N13 C25 1.364(4)
N13 C26 1.461(4)
N13 C23 1.462(4)
N14 C27 1.379(4)
N14 C24 1.455(4)
N14 C26 1.468(4)
N15 C27 1.367(4)
N15 C28 1.467(4)
N15 C33 1.468(4)
N16 C25 1.373(4)
N16 C32 1.458(4)
N16 C28 1.459(4)
N17 C34 1.379(4)
N17 C32 1.460(4)
N17 C35 1.462(4)
N18 C36 1.371(4)
N18 C33 1.447(4)
N18 C35 1.471(4)
N19 C36 1.372(4)
N19 C42 1.451(4)
N19 C37 1.455(4)
N20 C34 1.369(4)
N20 C37 1.457(4)
N20 C41 1.461(4)
N21 C43 1.369(4)
N21 C83 1.437(4)
N21 C44 1.455(4)
N22 C45 1.371(4)
N22 C84 1.447(4)
N22 C44 1.451(4)
N23 C45 1.368(4)
N23 C46 1.443(4)
N23 C48 1.445(4)
N24 C43 1.385(4)
N24 C47 1.441(4)
N24 C46 1.448(4)
N25 C49 1.376(4)
N25 C47 1.447(4)
N25 C50 1.471(4)
N26 C51 1.368(4)
N26 C50 1.461(4)
N26 C48 1.464(4)
N27 C51 1.365(4)
N27 C57 1.474(4)
N27 C52 1.479(4)
N28 C49 1.373(4)
N28 C56 1.451(4)
N28 C52 1.460(4)
N29 C58 1.375(4)
N29 C56 1.461(4)
N29 C59 1.464(4)
N30 C60 1.369(4)
N30 C57 1.456(4)
N30 C59 1.467(4)
N31 C60 1.385(4)
N31 C66 1.459(4)
N31 C61 1.468(4)
N32 C58 1.391(4)
N32 C65 1.446(4)
N32 C61 1.461(4)
N33 C67 1.361(4)
N33 C65 1.465(4)
N33 C68 1.468(4)
N34 C69 1.365(4)
N34 C66 1.454(4)
N34 C68 1.473(4)
N35 C69 1.369(4)
N35 C75 1.459(4)
N35 C70 1.464(4)
N36 C67 1.380(4)
N36 C74 1.450(4)
N36 C70 1.467(4)
N37 C76 1.377(4)
N37 C77 1.460(4)
N37 C74 1.467(4)
N38 C78 1.375(4)
N38 C75 1.453(4)
N38 C77 1.469(4)
N39 C78 1.370(4)
N39 C79 1.464(4)
N39 C84 1.468(4)
N40 C76 1.371(4)
N40 C83 1.453(4)
N40 C79 1.461(4)
C2 C4 1.549(4)
C2 H2 1.0000
C4 H4 1.0000
C5 H5A 0.9900
C5 H5B 0.9900
C6 H6A 0.9900
C6 H6B 0.9900
C8 C11 1.524(4)
C8 H8 1.0000
C10 C11 1.542(4)
C10 H10 1.0000
C11 C13 1.525(5)
C11 C12 1.540(4)
C12 H12A 0.9800
C12 H12B 0.9800
C12 H12C 0.9800
C13 H13A 0.9800
C13 H13B 0.9800
C13 H13C 0.9800
C14 H14A 0.9900
C14 H14B 0.9900
C15 H15A 0.9900
C15 H15B 0.9900
C17 C20 1.519(4)
C17 H17 1.0000
C19 C20 1.526(4)
C19 H19 1.0000
C20 C22 1.533(4)
C20 C21 1.537(4)
C21 H21A 0.9800
C21 H21B 0.9800
C21 H21C 0.9800
C22 H22A 0.9800
C22 H22B 0.9800
C22 H22C 0.9800
C23 H23A 0.9900
C23 H23B 0.9900
C24 H24A 0.9900
C24 H24B 0.9900
C26 C29 1.539(4)
C26 H26 1.0000
C28 C29 1.520(4)
C28 H28 1.0000
C29 C30 1.531(5)
C29 C31 1.539(5)
C30 H30A 0.9800
C30 H30B 0.9800
C30 H30C 0.9800
C31 H31A 0.9800
C31 H31B 0.9800
C31 H31C 0.9800
C32 H32A 0.9900
C32 H32B 0.9900
C33 H33A 0.9900
C33 H33B 0.9900
C35 C38 1.538(4)
C35 H35 1.0000
C37 C38 1.533(4)
C37 H37 1.0000
C38 C39 1.518(5)
C38 C40 1.526(5)
C39 H39A 0.9800
C39 H39B 0.9800
C39 H39C 0.9800
C40 H40A 0.9800
C40 H40B 0.9800
C40 H40C 0.9800
C41 H41A 0.9900
C41 H41B 0.9900
C42 H42A 0.9900
C42 H42B 0.9900
C44 C46 1.551(4)
C44 H44 1.0000
C46 H46 1.0000
C47 H47A 0.9900
C47 H47B 0.9900
C48 H48A 0.9900
C48 H48B 0.9900
C50 C53 1.526(4)
C50 H50 1.0000
C52 C53 1.532(4)
C52 H52 1.0000
C53 C54 1.538(4)
C53 C55 1.540(4)
C54 H54A 0.9800
C54 H54B 0.9800
C54 H54C 0.9800
C55 H55A 0.9800
C55 H55B 0.9800
C55 H55C 0.9800
C56 H56A 0.9900
C56 H56B 0.9900
C57 H57A 0.9900
C57 H57B 0.9900
C59 C62 1.525(4)
C59 H59 1.0000
C61 C62 1.533(4)
C61 H61 1.0000
C62 C64 1.527(5)
C62 C63 1.530(4)
C63 H63A 0.9800
C63 H63B 0.9800
C63 H63C 0.9800
C64 H64A 0.9800
C64 H64B 0.9800
C64 H64C 0.9800
C65 H65A 0.9900
C65 H65B 0.9900
C66 H66A 0.9900
C66 H66B 0.9900
C68 C71 1.525(4)
C68 H68 1.0000
C70 C71 1.526(4)
C70 H70 1.0000
C71 C73 1.536(4)
C71 C72 1.536(4)
C72 H72A 0.9800
C72 H72B 0.9800
C72 H72C 0.9800
C73 H73A 0.9800
C73 H73B 0.9800
C73 H73C 0.9800
C74 H74A 0.9900
C74 H74B 0.9900
C75 H75A 0.9900
C75 H75B 0.9900
C77 C80 1.532(4)
C77 H77 1.0000
C79 C80 1.524(4)
C79 H79 1.0000
C80 C82 1.525(4)
C80 C81 1.538(4)
C81 H81A 0.9800
C81 H81B 0.9800
C81 H81C 0.9800
C82 H82A 0.9800
C82 H82B 0.9800
C82 H82C 0.9800
C83 H83A 0.9900
C83 H83B 0.9900
C84 H84A 0.9900
C84 H84B 0.9900

loop_
_geom_torsion_atom_site_label_1
_geom_torsion_atom_site_label_2
_geom_torsion_atom_site_label_3
_geom_torsion_atom_site_label_4
_geom_torsion
C41 N1 C1 O1 3.7(5)
C2 N1 C1 O1 169.0(3)
C41 N1 C1 N4 -174.5(3)
C2 N1 C1 N4 -9.2(3)
C5 N4 C1 O1 -7.2(4)
C4 N4 C1 O1 -168.1(3)
C5 N4 C1 N1 171.0(2)
C4 N4 C1 N1 10.1(3)
C3 N2 C2 N1 -119.3(3)
C42 N2 C2 N1 81.6(3)
C3 N2 C2 C4 -7.3(3)
C42 N2 C2 C4 -166.4(2)
C1 N1 C2 N2 117.1(3)
C41 N1 C2 N2 -77.8(3)
C1 N1 C2 C4 4.8(3)
C41 N1 C2 C4 169.8(3)
C2 N2 C3 O2 -167.4(3)
C42 N2 C3 O2 -8.6(4)
C2 N2 C3 N3 10.4(3)
C42 N2 C3 N3 169.2(2)
C6 N3 C3 O2 4.5(4)
C4 N3 C3 O2 168.6(3)
C6 N3 C3 N2 -173.3(2)
C4 N3 C3 N2 -9.3(3)
C3 N3 C4 N4 116.5(3)
C6 N3 C4 N4 -79.3(3)
C3 N3 C4 C2 4.6(3)
C6 N3 C4 C2 168.7(2)
C1 N4 C4 N3 -118.7(3)
C5 N4 C4 N3 81.1(3)
C1 N4 C4 C2 -6.9(3)
C5 N4 C4 C2 -167.1(2)
N2 C2 C4 N3 1.5(3)
N1 C2 C4 N3 122.1(2)
N2 C2 C4 N4 -119.3(2)
N1 C2 C4 N4 1.2(3)
C1 N4 C5 N5 116.5(3)
C4 N4 C5 N5 -84.9(3)
C7 N5 C5 N4 -92.6(3)
C8 N5 C5 N4 85.6(3)
C3 N3 C6 N6 -114.1(3)
C4 N3 C6 N6 83.5(3)
C9 N6 C6 N3 89.4(3)
C8 N6 C6 N3 -86.3(3)
C8 N5 C7 O3 172.6(3)
C5 N5 C7 O3 -9.2(4)
C8 N5 C7 N8 -4.9(4)
C5 N5 C7 N8 173.2(2)
C14 N8 C7 O3 4.8(4)
C10 N8 C7 O3 -171.3(3)
C14 N8 C7 N5 -177.7(2)
C10 N8 C7 N5 6.2(4)
C7 N5 C8 N6 90.1(3)
C5 N5 C8 N6 -88.1(3)
C7 N5 C8 C11 -32.3(4)
C5 N5 C8 C11 149.6(2)
C9 N6 C8 N5 -87.0(3)
C6 N6 C8 N5 88.5(3)
C9 N6 C8 C11 34.7(4)
C6 N6 C8 C11 -149.7(3)
C6 N6 C9 O4 4.8(4)
C8 N6 C9 O4 -179.6(3)
C6 N6 C9 N7 -178.0(2)
C8 N6 C9 N7 -2.5(4)
C15 N7 C9 O4 -0.3(4)
C10 N7 C9 O4 -179.9(3)
C15 N7 C9 N6 -177.4(2)
C10 N7 C9 N6 3.0(4)
C9 N7 C10 N8 87.1(3)
C15 N7 C10 N8 -92.4(3)
C9 N7 C10 C11 -35.2(4)
C15 N7 C10 C11 145.2(3)
C7 N8 C10 N7 -92.7(3)
C14 N8 C10 N7 91.3(3)
C7 N8 C10 C11 29.5(4)
C14 N8 C10 C11 -146.5(3)
N5 C8 C11 C13 -177.2(2)
N6 C8 C11 C13 58.1(3)
N5 C8 C11 C12 -56.1(3)
N6 C8 C11 C12 179.3(3)
N5 C8 C11 C10 62.9(3)
N6 C8 C11 C10 -61.7(3)
N7 C10 C11 C8 62.1(3)
N8 C10 C11 C8 -62.2(3)
N7 C10 C11 C13 -56.7(3)
N8 C10 C11 C13 179.0(2)
N7 C10 C11 C12 -178.8(2)
N8 C10 C11 C12 56.9(3)
C7 N8 C14 N9 103.8(3)
C10 N8 C14 N9 -80.0(3)
C16 N9 C14 N8 -104.2(3)
C17 N9 C14 N8 80.5(3)
C9 N7 C15 N10 -97.8(3)
C10 N7 C15 N10 81.8(3)
C18 N10 C15 N7 103.2(3)
C17 N10 C15 N7 -80.1(3)
C17 N9 C16 O5 173.9(3)
C14 N9 C16 O5 -1.1(4)
C17 N9 C16 N12 -3.1(4)
C14 N9 C16 N12 -178.2(2)
C19 N12 C16 O5 -175.1(3)
C23 N12 C16 O5 -1.8(4)
C19 N12 C16 N9 2.0(4)
C23 N12 C16 N9 175.3(3)
C18 N10 C17 N9 -91.0(3)
C15 N10 C17 N9 92.3(3)
C18 N10 C17 C20 32.2(3)
C15 N10 C17 C20 -144.5(2)
C16 N9 C17 N10 91.4(3)
C14 N9 C17 N10 -93.5(3)
C16 N9 C17 C20 -31.2(4)
C14 N9 C17 C20 143.9(3)
C24 N11 C18 O6 -0.3(4)
C19 N11 C18 O6 170.0(3)
C24 N11 C18 N10 -177.1(2)
C19 N11 C18 N10 -6.8(4)
C17 N10 C18 O6 -171.4(3)
C15 N10 C18 O6 5.2(4)
C17 N10 C18 N11 5.4(4)
C15 N10 C18 N11 -178.0(2)
C16 N12 C19 N11 -89.1(3)
C23 N12 C19 N11 97.4(3)
C16 N12 C19 C20 33.1(4)
C23 N12 C19 C20 -140.4(3)
C18 N11 C19 N12 93.2(3)
C24 N11 C19 N12 -96.4(3)
C18 N11 C19 C20 -29.3(4)
C24 N11 C19 C20 141.1(3)
N10 C17 C20 C19 -63.8(3)
N9 C17 C20 C19 61.3(3)
N10 C17 C20 C22 55.5(3)
N9 C17 C20 C22 -179.4(2)
N10 C17 C20 C21 176.8(2)
N9 C17 C20 C21 -58.1(3)
N12 C19 C20 C17 -62.1(3)
N11 C19 C20 C17 62.4(3)
N12 C19 C20 C22 178.5(2)
N11 C19 C20 C22 -57.0(3)
N12 C19 C20 C21 57.4(3)
N11 C19 C20 C21 -178.1(2)
C16 N12 C23 N13 108.5(3)
C19 N12 C23 N13 -77.8(3)
C25 N13 C23 N12 -108.6(3)
C26 N13 C23 N12 76.5(3)
C27 N14 C24 N11 109.6(3)
C26 N14 C24 N11 -78.0(3)
C18 N11 C24 N14 -112.2(3)
C19 N11 C24 N14 77.0(3)
C26 N13 C25 O7 172.4(4)
C23 N13 C25 O7 -2.3(5)
C26 N13 C25 N16 -6.4(4)
C23 N13 C25 N16 178.9(3)
C32 N16 C25 O7 2.7(5)
C28 N16 C25 O7 -170.7(4)
C32 N16 C25 N13 -178.5(3)
C28 N16 C25 N13 8.1(5)
C25 N13 C26 N14 91.3(3)
C23 N13 C26 N14 -94.0(3)
C25 N13 C26 C29 -31.2(4)
C23 N13 C26 C29 143.5(3)
C27 N14 C26 N13 -92.2(3)
C24 N14 C26 N13 95.6(3)
C27 N14 C26 C29 30.5(4)
C24 N14 C26 C29 -141.8(3)
C28 N15 C27 O8 172.2(3)
C33 N15 C27 O8 -1.8(5)
C28 N15 C27 N14 -5.2(4)
C33 N15 C27 N14 -179.2(3)
C24 N14 C27 O8 0.6(4)
C26 N14 C27 O8 -171.5(3)
C24 N14 C27 N15 178.1(3)
C26 N14 C27 N15 5.9(4)
C25 N16 C28 N15 -94.4(3)
C32 N16 C28 N15 92.2(3)
C25 N16 C28 C29 28.7(4)
C32 N16 C28 C29 -144.7(3)
C27 N15 C28 N16 91.4(3)
C33 N15 C28 N16 -94.5(3)
C27 N15 C28 C29 -32.4(4)
C33 N15 C28 C29 141.7(3)
N16 C28 C29 C30 57.8(4)
N15 C28 C29 C30 -177.3(3)
N16 C28 C29 C31 -179.9(3)
N15 C28 C29 C31 -55.0(3)
N16 C28 C29 C26 -61.2(3)
N15 C28 C29 C26 63.7(3)
N13 C26 C29 C28 62.1(3)
N14 C26 C29 C28 -62.8(3)
N13 C26 C29 C30 -57.6(4)
N14 C26 C29 C30 177.6(3)
N13 C26 C29 C31 -178.8(3)
N14 C26 C29 C31 56.4(3)
C25 N16 C32 N17 108.2(3)
C28 N16 C32 N17 -78.2(4)
C34 N17 C32 N16 -102.6(3)
C35 N17 C32 N16 80.6(3)
C36 N18 C33 N15 102.2(3)
C35 N18 C33 N15 -78.2(4)
C27 N15 C33 N18 -105.5(3)
C28 N15 C33 N18 80.3(4)
C37 N20 C34 O9 179.0(3)
C41 N20 C34 O9 6.6(4)
C37 N20 C34 N17 -3.9(4)
C41 N20 C34 N17 -176.3(2)
C32 N17 C34 O9 3.0(4)
C35 N17 C34 O9 179.6(3)
C32 N17 C34 N20 -174.2(3)
C35 N17 C34 N20 2.5(4)
C34 N17 C35 N18 88.1(3)
C32 N17 C35 N18 -95.3(3)
C34 N17 C35 C38 -33.7(4)
C32 N17 C35 C38 142.9(3)
C36 N18 C35 N17 -87.5(3)
C33 N18 C35 N17 92.9(3)
C36 N18 C35 C38 34.6(4)
C33 N18 C35 C38 -145.0(3)
C33 N18 C36 O10 0.8(4)
C35 N18 C36 O10 -178.8(3)
C33 N18 C36 N19 178.5(3)
C35 N18 C36 N19 -1.1(4)
C42 N19 C36 O10 -8.0(4)
C37 N19 C36 O10 178.6(3)
C42 N19 C36 N18 174.3(2)
C37 N19 C36 N18 0.9(4)
C36 N19 C37 N20 88.6(3)
C42 N19 C37 N20 -84.7(3)
C36 N19 C37 C38 -34.3(4)
C42 N19 C37 C38 152.4(2)
C34 N20 C37 N19 -86.0(3)
C41 N20 C37 N19 86.3(3)
C34 N20 C37 C38 36.7(4)
C41 N20 C37 C38 -151.0(3)
N19 C37 C38 C39 -178.6(2)
N20 C37 C38 C39 56.4(3)
N19 C37 C38 C40 -57.2(3)
N20 C37 C38 C40 177.7(3)
N19 C37 C38 C35 62.6(3)
N20 C37 C38 C35 -62.4(3)
N17 C35 C38 C39 -58.8(3)
N18 C35 C38 C39 177.5(3)
N17 C35 C38 C40 -179.4(3)
N18 C35 C38 C40 56.9(3)
N17 C35 C38 C37 60.8(3)
N18 C35 C38 C37 -62.8(3)
C1 N1 C41 N20 -112.8(3)
C2 N1 C41 N20 83.6(3)
C34 N20 C41 N1 84.5(3)
C37 N20 C41 N1 -88.1(3)
C3 N2 C42 N19 114.3(3)
C2 N2 C42 N19 -88.8(3)
C36 N19 C42 N2 -86.2(3)
C37 N19 C42 N2 87.4(3)
C83 N21 C43 O11 7.4(5)
C44 N21 C43 O11 167.3(3)
C83 N21 C43 N24 -170.0(2)
C44 N21 C43 N24 -10.1(3)
C47 N24 C43 O11 -4.9(5)
C46 N24 C43 O11 -168.0(3)
C47 N24 C43 N21 172.5(3)
C46 N24 C43 N21 9.4(3)
C45 N22 C44 N21 -117.3(3)
C84 N22 C44 N21 79.3(3)
C45 N22 C44 C46 -5.2(3)
C84 N22 C44 C46 -168.6(2)
C43 N21 C44 N22 118.6(3)
C83 N21 C44 N22 -81.9(3)
C43 N21 C44 C46 6.6(3)
C83 N21 C44 C46 166.1(3)
C46 N23 C45 O12 166.3(3)
C48 N23 C45 O12 6.3(4)
C46 N23 C45 N22 -10.9(3)
C48 N23 C45 N22 -170.8(3)
C84 N22 C45 O12 -3.8(4)
C44 N22 C45 O12 -167.2(3)
C84 N22 C45 N23 173.4(2)
C44 N22 C45 N23 10.0(3)
C45 N23 C46 N24 119.9(3)
C48 N23 C46 N24 -79.5(3)
C45 N23 C46 C44 7.4(3)
C48 N23 C46 C44 167.9(2)
C43 N24 C46 N23 -117.3(3)
C47 N24 C46 N23 79.5(3)
C43 N24 C46 C44 -5.0(3)
C47 N24 C46 C44 -168.2(3)
N22 C44 C46 N23 -1.2(3)
N21 C44 C46 N23 119.6(2)
N22 C44 C46 N24 -121.7(2)
N21 C44 C46 N24 -0.9(3)
C43 N24 C47 N25 111.4(3)
C46 N24 C47 N25 -87.4(3)
C49 N25 C47 N24 -82.8(3)
C50 N25 C47 N24 88.6(3)
C45 N23 C48 N26 -113.7(3)
C46 N23 C48 N26 88.0(3)
C51 N26 C48 N23 82.9(3)
C50 N26 C48 N23 -90.3(3)
C56 N28 C49 O13 -0.9(4)
C52 N28 C49 O13 -179.8(3)
C56 N28 C49 N25 176.9(2)
C52 N28 C49 N25 -2.0(4)
C47 N25 C49 O13 -8.5(4)
C50 N25 C49 O13 -179.5(3)
C47 N25 C49 N28 173.8(2)
C50 N25 C49 N28 2.7(4)
C51 N26 C50 N25 -87.5(3)
C48 N26 C50 N25 85.3(3)
C51 N26 C50 C53 34.6(4)
C48 N26 C50 C53 -152.6(2)
C49 N25 C50 N26 86.6(3)
C47 N25 C50 N26 -84.4(3)
C49 N25 C50 C53 -35.0(4)
C47 N25 C50 C53 153.9(3)
C57 N27 C51 O14 2.0(4)
C52 N27 C51 O14 -179.5(3)
C57 N27 C51 N26 -176.2(2)
C52 N27 C51 N26 2.3(4)
C50 N26 C51 O14 179.7(3)
C48 N26 C51 O14 6.7(4)
C50 N26 C51 N27 -2.1(4)
C48 N26 C51 N27 -175.1(2)
C49 N28 C52 N27 -87.8(3)
C56 N28 C52 N27 93.2(3)
C49 N28 C52 C53 33.6(4)
C56 N28 C52 C53 -145.3(2)
C51 N27 C52 N28 87.4(3)
C57 N27 C52 N28 -94.1(3)
C51 N27 C52 C53 -34.7(4)
C57 N27 C52 C53 143.8(2)
N26 C50 C53 C52 -62.3(3)
N25 C50 C53 C52 61.4(3)
N26 C50 C53 C54 178.6(2)
N25 C50 C53 C54 -57.6(3)
N26 C50 C53 C55 58.1(3)
N25 C50 C53 C55 -178.1(3)
N28 C52 C53 C50 -60.9(3)
N27 C52 C53 C50 62.4(3)
N28 C52 C53 C54 58.2(3)
N27 C52 C53 C54 -178.5(2)
N28 C52 C53 C55 179.1(2)
N27 C52 C53 C55 -57.5(3)
C49 N28 C56 N29 101.3(3)
C52 N28 C56 N29 -79.7(3)
C58 N29 C56 N28 -103.8(3)
C59 N29 C56 N28 79.7(3)
C60 N30 C57 N27 107.5(3)
C59 N30 C57 N27 -78.9(3)
C51 N27 C57 N30 -101.2(3)
C52 N27 C57 N30 80.3(3)
C56 N29 C58 O15 0.4(4)
C59 N29 C58 O15 176.6(3)
C56 N29 C58 N32 -177.5(2)
C59 N29 C58 N32 -1.2(4)
C65 N32 C58 O15 -2.8(4)
C61 N32 C58 O15 -176.8(3)
C65 N32 C58 N29 175.0(2)
C61 N32 C58 N29 1.1(4)
C58 N29 C59 N30 89.3(3)
C56 N29 C59 N30 -94.5(3)
C58 N29 C59 C62 -32.9(4)
C56 N29 C59 C62 143.4(3)
C60 N30 C59 N29 -92.7(3)
C57 N30 C59 N29 93.9(3)
C60 N30 C59 C62 29.9(4)
C57 N30 C59 C62 -143.5(3)
C57 N30 C60 O16 3.3(4)
C59 N30 C60 O16 -170.0(3)
C57 N30 C60 N31 -179.1(2)
C59 N30 C60 N31 7.7(4)
C66 N31 C60 O16 -2.8(4)
C61 N31 C60 O16 170.0(3)
C66 N31 C60 N30 179.5(3)
C61 N31 C60 N30 -7.6(4)
C58 N32 C61 N31 -89.5(3)
C65 N32 C61 N31 96.6(3)
C58 N32 C61 C62 33.0(4)
C65 N32 C61 C62 -140.9(3)
C60 N31 C61 N32 93.1(3)
C66 N31 C61 N32 -94.0(3)
C60 N31 C61 C62 -29.7(4)
C66 N31 C61 C62 143.1(3)
N29 C59 C62 C64 -178.9(2)
N30 C59 C62 C64 56.6(3)
N29 C59 C62 C63 -56.7(3)
N30 C59 C62 C63 178.8(2)
N29 C59 C62 C61 61.8(3)
N30 C59 C62 C61 -62.7(3)
N32 C61 C62 C59 -62.0(3)
N31 C61 C62 C59 62.8(3)
N32 C61 C62 C64 177.9(3)
N31 C61 C62 C64 -57.3(3)
N32 C61 C62 C63 57.8(3)
N31 C61 C62 C63 -177.4(2)
C58 N32 C65 N33 108.3(3)
C61 N32 C65 N33 -77.5(3)
C67 N33 C65 N32 -109.1(3)
C68 N33 C65 N32 75.2(3)
C69 N34 C66 N31 111.7(3)
C68 N34 C66 N31 -78.1(3)
C60 N31 C66 N34 -111.5(3)
C61 N31 C66 N34 75.4(3)
C65 N33 C67 O17 -0.3(4)
C68 N33 C67 O17 175.2(3)
C65 N33 C67 N36 -178.0(2)
C68 N33 C67 N36 -2.5(4)
C74 N36 C67 O17 1.5(4)
C70 N36 C67 O17 -174.2(3)
C74 N36 C67 N33 179.3(2)
C70 N36 C67 N33 3.6(4)
C67 N33 C68 N34 89.1(3)
C65 N33 C68 N34 -95.3(3)
C67 N33 C68 C71 -32.7(4)
C65 N33 C68 C71 142.9(2)
C69 N34 C68 N33 -91.3(3)
C66 N34 C68 N33 98.8(3)
C69 N34 C68 C71 30.3(4)
C66 N34 C68 C71 -139.5(3)
C66 N34 C69 O18 -3.7(4)
C68 N34 C69 O18 -173.5(3)
C66 N34 C69 N35 174.3(2)
C68 N34 C69 N35 4.5(4)
C75 N35 C69 O18 -2.7(4)
C70 N35 C69 O18 174.8(3)
C75 N35 C69 N34 179.3(2)
C70 N35 C69 N34 -3.2(4)
C69 N35 C70 N36 89.8(3)
C75 N35 C70 N36 -92.6(3)
C69 N35 C70 C71 -32.7(4)
C75 N35 C70 C71 144.8(2)
C67 N36 C70 N35 -91.3(3)
C74 N36 C70 N35 93.0(3)
C67 N36 C70 C71 30.9(3)
C74 N36 C70 C71 -144.8(2)
N33 C68 C71 C70 62.1(3)
N34 C68 C71 C70 -61.6(3)
N33 C68 C71 C73 -178.7(2)
N34 C68 C71 C73 57.7(3)
N33 C68 C71 C72 -58.0(3)
N34 C68 C71 C72 178.4(2)
N35 C70 C71 C68 62.7(3)
N36 C70 C71 C68 -61.5(3)
N35 C70 C71 C73 -56.3(3)
N36 C70 C71 C73 179.5(2)
N35 C70 C71 C72 -177.3(2)
N36 C70 C71 C72 58.5(3)
C67 N36 C74 N37 102.8(3)
C70 N36 C74 N37 -81.4(3)
C76 N37 C74 N36 -102.1(3)
C77 N37 C74 N36 81.2(3)
C78 N38 C75 N35 98.4(3)
C77 N38 C75 N35 -81.9(3)
C69 N35 C75 N38 -100.2(3)
C70 N35 C75 N38 82.1(3)
C83 N40 C76 O19 10.4(4)
C79 N40 C76 O19 -170.7(3)
C83 N40 C76 N37 -173.5(2)
C79 N40 C76 N37 5.5(4)
C77 N37 C76 O19 170.1(3)
C74 N37 C76 O19 -6.5(4)
C77 N37 C76 N40 -6.0(4)
C74 N37 C76 N40 177.5(2)
C76 N37 C77 N38 91.9(3)
C74 N37 C77 N38 -91.6(3)
C76 N37 C77 C80 -29.9(3)
C74 N37 C77 C80 146.7(2)
C78 N38 C77 N37 -88.7(3)
C75 N38 C77 N37 91.6(3)
C78 N38 C77 C80 33.3(3)
C75 N38 C77 C80 -146.4(2)
C79 N39 C78 O20 175.5(3)
C84 N39 C78 O20 -5.6(4)
C79 N39 C78 N38 -1.4(4)
C84 N39 C78 N38 177.5(2)
C75 N38 C78 O20 3.6(4)
C77 N38 C78 O20 -176.1(3)
C75 N38 C78 N39 -179.5(2)
C77 N38 C78 N39 0.8(4)
C76 N40 C79 N39 -90.9(3)
C83 N40 C79 N39 88.0(3)
C76 N40 C79 C80 31.0(3)
C83 N40 C79 C80 -150.1(2)
C78 N39 C79 N40 89.4(3)
C84 N39 C79 N40 -89.5(3)
C78 N39 C79 C80 -32.4(3)
C84 N39 C79 C80 148.8(2)
N40 C79 C80 C82 177.1(2)
N39 C79 C80 C82 -58.9(3)
N40 C79 C80 C77 -62.3(3)
N39 C79 C80 C77 61.7(3)
N40 C79 C80 C81 57.3(3)
N39 C79 C80 C81 -178.7(2)
N37 C77 C80 C79 61.9(3)
N38 C77 C80 C79 -62.2(3)
N37 C77 C80 C82 -178.8(2)
N38 C77 C80 C82 57.1(3)
N37 C77 C80 C81 -57.4(3)
N38 C77 C80 C81 178.5(2)
C43 N21 C83 N40 -116.9(3)
C44 N21 C83 N40 85.5(3)
C76 N40 C83 N21 93.3(3)
C79 N40 C83 N21 -85.7(3)
C45 N22 C84 N39 116.3(3)
C44 N22 C84 N39 -82.1(3)
C78 N39 C84 N22 -92.6(3)
C79 N39 C84 N22 86.3(3)
